data_4108289
loop_
_publ_author_name
'Yasuhiro Ohki'
'Mayumi Sakamoto'
'Kazuyuki Tatsumi'

_publ_section_title
;
 Reversible Heterolysis of H2 Mediated by an M-S(Thiolate) Bond (M = Ir,
 Rh): A Mechanistic Implication for [NiFe] Hydrogenase
;
_journal_name_full 'Journal of the American Chemical Society'
_journal_page_first 11610
_journal_page_last 11611
_journal_paper_doi 10.1021/ja804848w
_journal_volume 130
_journal_year 2008
_chemical_formula_moiety 'C45 H39 B F24 Ir P '
_chemical_formula_sum 'C45 H39 B F24 Ir P'
_chemical_formula_weight 1269.77
_space_group_IT_number 61
_symmetry_cell_setting orthorhombic
_symmetry_Int_Tables_number 61
_symmetry_space_group_name_Hall '-P 2ac 2ab'
_symmetry_space_group_name_H-M 'P b c a'
_cell_angle_alpha 90.0000
_cell_angle_beta 90.0000
_cell_angle_gamma 90.0000
_cell_formula_units_Z 8
_cell_length_a 20.109(2)
_cell_length_b 20.1593(18)
_cell_length_c 24.523(2)
_cell_measurement_reflns_used 14305
_cell_measurement_temperature 173.1
_cell_measurement_theta_max 27.4
_cell_measurement_theta_min 3.2
_cell_volume 9941.2(16)
_computing_cell_refinement CrystalClear
_computing_data_collection CrystalClear
_computing_data_reduction CrystalStructure
_computing_publication_material 'CrystalStructure 3.8'
_computing_structure_refinement CRYSTALS
_computing_structure_solution SIR97
_diffrn_detector_area_resol_mean 7.31
_diffrn_measured_fraction_theta_full 0.998
_diffrn_measured_fraction_theta_max 0.998
_diffrn_measurement_device_type 'Rigaku Saturn'
_diffrn_measurement_method \w
_diffrn_radiation_type 'Mo K\a'
_diffrn_radiation_wavelength 0.71070
_diffrn_reflns_av_R_equivalents 0.057
_diffrn_reflns_limit_h_max 26
_diffrn_reflns_limit_h_min -26
_diffrn_reflns_limit_k_max 23
_diffrn_reflns_limit_k_min -26
_diffrn_reflns_limit_l_max 31
_diffrn_reflns_limit_l_min -31
_diffrn_reflns_number 78311
_diffrn_reflns_theta_full 27.48
_diffrn_reflns_theta_max 27.48
_exptl_absorpt_coefficient_mu 2.848
_exptl_absorpt_correction_T_max 0.867
_exptl_absorpt_correction_T_min 0.739
_exptl_absorpt_correction_type multi-scan
_exptl_absorpt_process_details 'Jacobson, R. (1998) Private communication'
_exptl_crystal_colour colorless
_exptl_crystal_density_diffrn 1.697
_exptl_crystal_description block
_exptl_crystal_F_000 4976.00
_exptl_crystal_size_max 0.20
_exptl_crystal_size_mid 0.10
_exptl_crystal_size_min 0.05
_refine_diff_density_max 2.43
_refine_diff_density_min -1.70
_refine_ls_extinction_method none
_refine_ls_goodness_of_fit_ref 1.314
_refine_ls_hydrogen_treatment refall
_refine_ls_number_parameters 644
_refine_ls_number_reflns 11379
_refine_ls_R_factor_gt 0.0594
_refine_ls_shift/su_max 0.0050
_refine_ls_structure_factor_coef Fsqd
_refine_ls_weighting_details 'w = 1/[0.0001Fo^2^ + 1.0000\s(Fo^2^)]/(4Fo^2^)'
_refine_ls_weighting_scheme calc
_refine_ls_wR_factor_ref 0.1340
_reflns_number_gt 6324
_reflns_number_total 11379
_reflns_threshold_expression F^2^>2.0\s(F^2^)
_cod_data_source_file ja804848w_si_002_6.cif
_cod_data_source_block '__saka26-071220'
_cod_original_formula_sum 'C45 H39 B F24 Ir P '
_cod_database_code 4108289

loop_
_symmetry_equiv_pos_site_id
_symmetry_equiv_pos_as_xyz
1 +X,+Y,+Z
2 1/2-X,1/2+Y,+Z
3 +X,1/2-Y,1/2+Z
4 1/2-X,-Y,1/2+Z
5 -X,-Y,-Z
6 1/2+X,1/2-Y,-Z
7 -X,1/2+Y,1/2-Z
8 1/2+X,+Y,1/2-Z

loop_
_atom_site_label
_atom_site_type_symbol
_atom_site_fract_x
_atom_site_fract_y
_atom_site_fract_z
_atom_site_U_iso_or_equiv
_atom_site_adp_type
_atom_site_occupancy
_atom_site_symmetry_multiplicity
_atom_site_calc_flag
_atom_site_refinement_flags
Ir(1) Ir 0.167940(10) 0.435320(10) 0.838190(10) 0.04652(8) Uani 1.00 1 d .
P(1) P 0.17129(11) 0.49741(12) 0.91495(8) 0.0622(6) Uani 1.00 1 d .
F(1) F -0.1052(2) 0.3533(2) 0.9476(2) 0.0789(16) Uani 1.00 1 d .
F(2) F -0.0607(2) 0.3793(2) 0.87211(18) 0.0781(16) Uani 1.00 1 d .
F(3) F -0.0239(2) 0.42075(19) 0.9465(2) 0.0746(15) Uani 1.00 1 d .
F(4) F 0.0971(2) 0.2065(2) 0.80339(18) 0.0806(16) Uani 1.00 1 d .
F(5) F 0.0223(2) 0.1392(2) 0.82654(19) 0.0728(15) Uani 1.00 1 d .
F(6) F 0.1191(2) 0.1258(2) 0.85655(17) 0.0737(15) Uani 1.00 1 d .
F(8) F -0.0092(5) -0.0536(5) 1.0724(4) 0.060(3) Uiso 0.50 1 d P
F(9) F -0.0377(5) 0.0111(4) 1.1320(4) 0.063(2) Uiso 0.50 1 d P
F(10) F 0.2799(4) 0.0446(3) 1.0877(3) 0.0811(14) Uiso 0.50 1 d P
F(11) F 0.2272(4) -0.0470(3) 1.0733(3) 0.0811(14) Uiso 0.50 1 d P
F(12) F 0.2277(4) -0.0034(4) 1.1535(2) 0.0811(14) Uiso 0.50 1 d P
F(13) F 0.2650(4) 0.0010(4) 1.0685(2) 0.0750(15) Uiso 0.50 1 d P
F(14) F 0.2124(4) -0.0442(3) 1.1358(3) 0.0750(15) Uiso 0.50 1 d P
F(15) F 0.2615(4) 0.0498(3) 1.1469(3) 0.0750(15) Uiso 0.50 1 d P
F(16) F 0.3538(2) 0.2391(2) 1.16048(16) 0.0651(14) Uani 1.00 1 d .
F(17) F 0.3822(2) 0.3363(2) 1.1358(2) 0.0760(15) Uani 1.00 1 d .
F(18) F 0.2926(2) 0.3207(2) 1.18026(18) 0.0708(14) Uani 1.00 1 d .
F(19) F 0.3114(4) 0.3431(2) 0.9134(3) 0.0789(14) Uiso 0.50 1 d P
F(20) F 0.3076(4) 0.2361(3) 0.9047(3) 0.0789(14) Uiso 0.50 1 d P
F(21) F 0.3927(3) 0.2825(4) 0.9433(3) 0.0789(14) Uiso 0.50 1 d P
F(22) F 0.3521(5) 0.3485(3) 0.9314(4) 0.094(2) Uiso 0.50 1 d P
F(23) F 0.2865(4) 0.2711(4) 0.8935(4) 0.094(2) Uiso 0.50 1 d P
F(24) F 0.3795(4) 0.2402(4) 0.9363(4) 0.094(2) Uiso 0.50 1 d P
F(25) F 0.0797(9) 0.4793(9) 1.1113(8) 0.082(7) Uiso 0.33 1 d P
F(26) F 0.1190(8) 0.4699(7) 1.1294(8) 0.061(4) Uiso 0.33 1 d P
F(27) F 0.1504(7) 0.4481(7) 1.1713(7) 0.061(5) Uiso 0.33 1 d P
F(28) F 0.1043(8) 0.4757(6) 1.1100(5) 0.025(2) Uiso 0.33 1 d P
F(29) F 0.1397(8) 0.4464(6) 1.1923(7) 0.045(3) Uiso 0.33 1 d P
F(30) F 0.1049(13) 0.4533(9) 1.2079(7) 0.095(5) Uiso 0.33 1 d P
F(31) F 0.0560(9) 0.4721(8) 1.2014(7) 0.066(4) Uiso 0.33 1 d P
F(32) F 0.0387(6) 0.4842(5) 1.1820(6) 0.030(2) Uiso 0.33 1 d P
F(33) F 0.0252(6) 0.4837(6) 1.1582(6) 0.054(4) Uiso 0.33 1 d P
F(34) F -0.0608(7) 0.1855(7) 1.2012(6) 0.059(4) Uiso 0.33 1 d P
F(35) F -0.0801(6) 0.1886(6) 1.1818(5) 0.024(2) Uiso 0.33 1 d P
F(36) F -0.0965(7) 0.2101(8) 1.1817(6) 0.062(5) Uiso 0.33 1 d P
F(37) F -0.1167(7) 0.2700(8) 1.1939(6) 0.057(4) Uiso 0.33 1 d P
F(38) F -0.1128(6) 0.2908(6) 1.2067(6) 0.031(2) Uiso 0.33 1 d P
F(39) F -0.0961(7) 0.2926(6) 1.2324(6) 0.059(3) Uiso 0.33 1 d P
F(40) F -0.0319(6) 0.2109(7) 1.2481(5) 0.050(4) Uiso 0.33 1 d P
F(41) F -0.0367(5) 0.2371(7) 1.2556(4) 0.018(2) Uiso 0.33 1 d P
F(42) F -0.0519(8) 0.2666(8) 1.2589(6) 0.072(5) Uiso 0.33 1 d P
F(43) F -0.0545(5) 0.0298(4) 1.1201(4) 0.058(2) Uiso 0.50 1 d P
F(44) F -0.0250(5) -0.0453(5) 1.0595(4) 0.058(3) Uiso 0.50 1 d P
F(45) F -0.0607(5) 0.0352(5) 1.0340(4) 0.058(3) Uiso 0.50 1 d P
F(7) F -0.0692(6) 0.0466(6) 1.0492(5) 0.072(3) Uiso 0.50 1 d P
C(1) C 0.2129(4) 0.3904(3) 0.7643(3) 0.055(2) Uani 1.00 1 d .
C(2) C 0.1497(3) 0.4168(3) 0.7511(2) 0.050(2) Uani 1.00 1 d .
C(3) C 0.1520(3) 0.4874(3) 0.7583(2) 0.045(2) Uani 1.00 1 d .
C(4) C 0.2162(3) 0.5044(3) 0.7756(2) 0.0439(19) Uani 1.00 1 d .
C(5) C 0.2545(3) 0.4460(3) 0.7801(3) 0.053(2) Uani 1.00 1 d .
C(6) C 0.2372(4) 0.3203(4) 0.7582(4) 0.096(3) Uani 1.00 1 d .
C(7) C 0.0934(4) 0.3772(4) 0.7271(3) 0.084(3) Uani 1.00 1 d .
C(8) C 0.0980(3) 0.5347(4) 0.7423(3) 0.068(2) Uani 1.00 1 d .
C(9) C 0.2415(4) 0.5737(3) 0.7823(3) 0.069(2) Uani 1.00 1 d .
C(10) C 0.3271(3) 0.4425(4) 0.7933(4) 0.093(3) Uani 1.00 1 d .
C(11) C 0.1305(11) 0.5773(10) 0.9132(9) 0.076(6) Uiso 0.50 1 d P
C(12) C 0.2639(9) 0.5129(9) 0.9325(7) 0.065(5) Uiso 0.50 1 d P
C(13) C 0.1489(7) 0.4413(7) 0.9753(6) 0.047(4) Uiso 0.50 1 d P
C(14) C 0.1045(12) 0.5659(11) 0.9102(10) 0.087(7) Uiso 0.50 1 d P
C(15) C 0.2470(7) 0.5405(7) 0.9342(6) 0.049(3) Uiso 0.50 1 d P
C(16) C 0.1363(8) 0.4667(8) 0.9760(6) 0.052(4) Uiso 0.50 1 d P
C(17) C 0.0734(2) 0.2435(2) 0.9891(2) 0.0313(16) Uani 1.00 1 d .
C(18) C 0.0295(2) 0.2956(2) 0.9805(2) 0.0327(16) Uani 1.00 1 d .
C(19) C -0.0000(3) 0.3083(2) 0.9294(2) 0.0360(17) Uani 1.00 1 d .
C(20) C 0.0159(3) 0.2678(3) 0.8853(2) 0.0404(18) Uani 1.00 1 d .
C(21) C 0.0578(3) 0.2152(3) 0.8937(2) 0.0353(17) Uani 1.00 1 d .
C(22) C 0.0854(3) 0.2034(3) 0.9439(2) 0.0371(17) Uani 1.00 1 d .
C(23) C -0.0472(3) 0.3650(3) 0.9240(3) 0.048(2) Uani 1.00 1 d .
C(24) C 0.0748(3) 0.1722(4) 0.8451(2) 0.053(2) Uani 1.00 1 d .
C(25) C 0.1100(3) 0.1512(2) 1.0605(2) 0.0314(16) Uani 1.00 1 d .
C(26) C 0.0503(3) 0.1152(2) 1.0583(2) 0.0373(18) Uani 1.00 1 d .
C(27) C 0.0460(3) 0.0483(3) 1.0740(2) 0.0413(19) Uani 1.00 1 d .
C(28) C 0.1022(3) 0.0142(3) 1.0889(2) 0.047(2) Uani 1.00 1 d .
C(29) C 0.1625(3) 0.0467(3) 1.0890(2) 0.047(2) Uani 1.00 1 d .
C(30) C 0.1662(3) 0.1142(3) 1.0755(2) 0.0374(17) Uani 1.00 1 d .
C(31) C -0.0207(4) 0.0161(3) 1.0756(3) 0.059(2) Uani 1.00 1 d .
C(32) C 0.2270(2) 0.0094(2) 1.1007(2) 0.0811(14) Uiso 1.00 1 d .
C(33) C 0.1898(2) 0.2549(2) 1.0426(2) 0.0301(15) Uani 1.00 1 d .
C(34) C 0.2271(2) 0.2672(2) 1.0899(2) 0.0321(16) Uani 1.00 1 d .
C(35) C 0.2940(3) 0.2860(3) 1.0880(2) 0.0378(18) Uani 1.00 1 d .
C(36) C 0.3263(3) 0.2918(3) 1.0396(2) 0.0421(18) Uani 1.00 1 d .
C(37) C 0.2917(3) 0.2793(3) 0.9925(2) 0.048(2) Uani 1.00 1 d .
C(38) C 0.2246(3) 0.2623(3) 0.9934(2) 0.0420(18) Uani 1.00 1 d .
C(39) C 0.3303(3) 0.2963(3) 1.1410(3) 0.049(2) Uani 1.00 1 d .
C(40) C 0.3274(2) 0.2857(2) 0.9364(2) 0.0789(14) Uiso 1.00 1 d .
C(41) C 0.0755(2) 0.2714(2) 1.0965(2) 0.0285(15) Uani 1.00 1 d .
C(42) C 0.0911(2) 0.3383(2) 1.1071(2) 0.0324(16) Uani 1.00 1 d .
C(43) C 0.0615(3) 0.3734(2) 1.1485(2) 0.0364(17) Uani 1.00 1 d .
C(44) C 0.0150(3) 0.3453(3) 1.1820(2) 0.0378(18) Uani 1.00 1 d .
C(45) C -0.0042(2) 0.2807(2) 1.1718(2) 0.0313(15) Uani 1.00 1 d .
C(46) C 0.0258(2) 0.2452(2) 1.1301(2) 0.0310(15) Uani 1.00 1 d .
C(47) C 0.0837(4) 0.4434(3) 1.1593(3) 0.055(2) Uani 1.00 1 d .
C(48) C -0.0563(3) 0.2498(3) 1.2063(2) 0.045(2) Uani 1.00 1 d .
B(1) B 0.1114(3) 0.2298(3) 1.0471(2) 0.0301(18) Uani 1.00 1 d .
H(1) H 0.2003 0.2900 0.7631 0.116 Uiso 1.00 1 c R
H(2) H 0.2709 0.3115 0.7856 0.116 Uiso 1.00 1 c R
H(3) H 0.2562 0.3142 0.7222 0.116 Uiso 1.00 1 c R
H(4) H 0.0912 0.3342 0.7448 0.101 Uiso 1.00 1 c R
H(5) H 0.1004 0.3712 0.6883 0.101 Uiso 1.00 1 c R
H(6) H 0.0520 0.4009 0.7330 0.101 Uiso 1.00 1 c R
H(7) H 0.0614 0.5100 0.7264 0.082 Uiso 1.00 1 c R
H(8) H 0.1152 0.5658 0.7157 0.082 Uiso 1.00 1 c R
H(9) H 0.0824 0.5587 0.7741 0.082 Uiso 1.00 1 c R
H(10) H 0.2780 0.5808 0.7571 0.083 Uiso 1.00 1 c R
H(11) H 0.2064 0.6054 0.7748 0.083 Uiso 1.00 1 c R
H(12) H 0.2572 0.5795 0.8194 0.083 Uiso 1.00 1 c R
H(13) H 0.3336 0.4142 0.8248 0.111 Uiso 1.00 1 c R
H(14) H 0.3516 0.4246 0.7625 0.111 Uiso 1.00 1 c R
H(15) H 0.3431 0.4868 0.8014 0.111 Uiso 1.00 1 c R
H(16) H 0.0181 0.3241 1.0110 0.039 Uiso 1.00 1 c R
H(17) H -0.0023 0.2771 0.8495 0.048 Uiso 1.00 1 c R
H(18) H 0.1147 0.1656 0.9484 0.044 Uiso 1.00 1 c R
H(19) H 0.0103 0.1374 1.0458 0.045 Uiso 1.00 1 c R
H(20) H 0.0996 -0.0323 1.0989 0.056 Uiso 1.00 1 c R
H(21) H 0.2090 0.1365 1.0770 0.045 Uiso 1.00 1 c R
H(22) H 0.2059 0.2619 1.1251 0.038 Uiso 1.00 1 c R
H(23) H 0.3728 0.3045 1.0385 0.051 Uiso 1.00 1 c R
H(24) H 0.2009 0.2560 0.9594 0.050 Uiso 1.00 1 c R
H(25) H 0.1233 0.3605 1.0840 0.039 Uiso 1.00 1 c R
H(26) H -0.0042 0.3700 1.2121 0.045 Uiso 1.00 1 c R
H(27) H 0.0110 0.2001 1.1236 0.037 Uiso 1.00 1 c R

loop_
_atom_site_aniso_label
_atom_site_aniso_U_11
_atom_site_aniso_U_22
_atom_site_aniso_U_33
_atom_site_aniso_U_12
_atom_site_aniso_U_13
_atom_site_aniso_U_23
Ir(1) 0.04616(17) 0.05947(19) 0.03393(15) -0.00130(14) 0.00044(13) 0.00265(13)
P(1) 0.0622(13) 0.0938(15) 0.0307(9) -0.0160(12) -0.0011(10) -0.0044(10)
F(1) 0.046(2) 0.083(3) 0.108(4) 0.029(2) 0.002(2) 0.005(2)
F(2) 0.116(4) 0.064(2) 0.054(2) 0.042(2) -0.032(2) 0.001(2)
F(3) 0.083(3) 0.045(2) 0.096(3) 0.018(2) -0.042(2) -0.018(2)
F(4) 0.116(4) 0.082(3) 0.044(2) -0.007(2) 0.032(2) -0.004(2)
F(5) 0.067(3) 0.081(3) 0.070(3) -0.003(2) -0.009(2) -0.032(2)
F(6) 0.079(3) 0.090(3) 0.052(2) 0.045(2) -0.006(2) -0.024(2)
F(16) 0.063(2) 0.080(3) 0.052(2) 0.007(2) -0.019(2) 0.005(2)
F(17) 0.052(2) 0.089(3) 0.087(3) -0.030(2) -0.015(2) -0.010(2)
F(18) 0.053(2) 0.106(3) 0.053(2) 0.009(2) -0.007(2) -0.036(2)
C(1) 0.059(5) 0.058(4) 0.048(4) 0.012(3) 0.017(3) -0.003(3)
C(2) 0.048(4) 0.075(5) 0.029(3) -0.007(3) 0.000(3) -0.006(3)
C(3) 0.041(4) 0.067(4) 0.026(3) 0.015(3) 0.004(2) 0.009(3)
C(4) 0.039(3) 0.056(4) 0.036(3) 0.003(3) 0.003(3) 0.012(3)
C(5) 0.033(3) 0.069(5) 0.056(4) 0.008(3) 0.009(3) 0.017(4)
C(6) 0.110(8) 0.080(6) 0.099(7) 0.037(6) 0.040(6) 0.009(5)
C(7) 0.105(7) 0.086(6) 0.060(5) -0.033(5) -0.020(5) -0.005(4)
C(8) 0.052(5) 0.093(5) 0.060(5) 0.016(4) 0.005(4) 0.011(4)
C(9) 0.074(5) 0.080(5) 0.054(4) -0.013(4) -0.010(4) 0.014(4)
C(10) 0.040(4) 0.111(7) 0.127(9) 0.004(5) 0.004(5) 0.051(6)
C(17) 0.029(3) 0.036(3) 0.029(3) -0.006(2) 0.001(2) -0.001(2)
C(18) 0.036(3) 0.032(3) 0.030(3) 0.003(2) 0.003(2) -0.008(2)
C(19) 0.034(3) 0.037(3) 0.038(3) -0.003(2) -0.004(2) 0.002(2)
C(20) 0.043(3) 0.048(3) 0.030(3) -0.001(3) -0.009(2) -0.002(3)
C(21) 0.030(3) 0.049(3) 0.027(3) -0.000(2) -0.002(2) 0.000(2)
C(22) 0.035(3) 0.043(3) 0.033(3) 0.007(2) 0.003(2) -0.002(2)
C(23) 0.054(4) 0.048(4) 0.043(4) 0.006(3) -0.015(3) -0.002(3)
C(24) 0.044(4) 0.081(5) 0.035(4) 0.015(3) -0.002(3) -0.009(3)
C(25) 0.032(3) 0.040(3) 0.023(2) -0.001(2) 0.001(2) -0.002(2)
C(26) 0.041(3) 0.035(3) 0.036(3) 0.001(2) 0.000(2) -0.004(2)
C(27) 0.051(4) 0.041(3) 0.032(3) -0.010(3) 0.004(3) -0.003(2)
C(28) 0.056(4) 0.035(3) 0.050(4) 0.004(3) 0.009(3) 0.001(3)
C(29) 0.043(4) 0.050(4) 0.047(4) 0.013(3) 0.006(3) 0.006(3)
C(30) 0.035(3) 0.046(3) 0.031(3) 0.002(3) 0.003(2) 0.001(2)
C(31) 0.088(6) 0.029(3) 0.059(5) -0.018(3) 0.025(4) -0.007(3)
C(33) 0.031(3) 0.031(3) 0.028(3) -0.002(2) 0.002(2) 0.004(2)
C(34) 0.030(3) 0.035(3) 0.031(3) 0.001(2) -0.001(2) 0.003(2)
C(35) 0.029(3) 0.039(3) 0.045(3) 0.005(2) -0.010(3) 0.000(3)
C(36) 0.029(3) 0.049(3) 0.048(3) -0.001(2) 0.004(3) 0.003(3)
C(37) 0.035(3) 0.066(4) 0.042(4) -0.006(3) 0.011(3) 0.008(3)
C(38) 0.034(3) 0.065(4) 0.027(3) 0.004(3) 0.002(2) 0.009(3)
C(39) 0.036(3) 0.055(4) 0.056(4) -0.010(3) -0.005(3) -0.008(3)
C(41) 0.027(3) 0.035(3) 0.024(3) -0.000(2) -0.002(2) 0.004(2)
C(42) 0.028(3) 0.038(3) 0.032(3) 0.000(2) 0.007(2) 0.003(2)
C(43) 0.032(3) 0.037(3) 0.040(3) 0.003(2) 0.002(2) -0.007(2)
C(44) 0.031(3) 0.046(3) 0.036(3) 0.001(2) 0.000(2) -0.009(2)
C(45) 0.023(2) 0.044(3) 0.027(3) 0.003(2) 0.001(2) 0.007(2)
C(46) 0.029(3) 0.036(3) 0.028(3) -0.000(2) -0.003(2) 0.006(2)
C(47) 0.061(4) 0.054(4) 0.051(4) 0.001(3) 0.017(4) -0.006(4)
C(48) 0.039(3) 0.062(4) 0.034(3) 0.003(3) 0.005(3) -0.003(3)
B(1) 0.031(3) 0.035(3) 0.024(3) -0.000(2) -0.001(2) -0.001(2)

loop_
_atom_type_symbol
_atom_type_description
_atom_type_scat_dispersion_real
_atom_type_scat_dispersion_imag
_atom_type_scat_source
C C 0.003 0.002
;
International Tables for Crystallography
(1992, Vol. C, Tables 4.2.6.8 and 6.1.1.4)
;
H H 0.000 0.000
;
International Tables for Crystallography
(1992, Vol. C, Table 6.1.1.4)
;
P P 0.102 0.094
;
International Tables for Crystallography
(1992, Vol. C, Tables 4.2.6.8 and 6.1.1.4)
;
F F 0.017 0.010
;
International Tables for Crystallography
(1992, Vol. C, Tables 4.2.6.8 and 6.1.1.4)
;
Ir Ir -1.444 7.990
;
International Tables for Crystallography
(1992, Vol. C, Tables 4.2.6.8 and 6.1.1.4)
;
B B 0.001 0.001
;
International Tables for Crystallography
(1992, Vol. C, Tables 4.2.6.8 and 6.1.1.4)
;

loop_
_geom_angle_atom_site_label_1
_geom_angle_atom_site_label_2
_geom_angle_atom_site_label_3
_geom_angle
_geom_angle_publ_flag
P(1) Ir(1) C(1) 153.4(2) yes
P(1) Ir(1) C(2) 155.2(2) yes
P(1) Ir(1) C(3) 118.16(18) yes
P(1) Ir(1) C(4) 102.05(17) yes
P(1) Ir(1) C(5) 116.71(19) yes
C(1) Ir(1) C(2) 37.3(2) yes
C(1) Ir(1) C(3) 62.3(2) yes
C(1) Ir(1) C(4) 61.8(2) yes
C(1) Ir(1) C(5) 37.8(2) yes
C(2) Ir(1) C(3) 37.6(2) yes
C(2) Ir(1) C(4) 61.5(2) yes
C(2) Ir(1) C(5) 62.1(2) yes
C(3) Ir(1) C(4) 36.0(2) yes
C(3) Ir(1) C(5) 61.0(2) yes
C(4) Ir(1) C(5) 36.2(2) yes
Ir(1) P(1) C(11) 117.4(7) yes
Ir(1) P(1) C(12) 107.6(5) yes
Ir(1) P(1) C(13) 108.0(4) yes
Ir(1) P(1) C(14) 108.9(7) yes
Ir(1) P(1) C(15) 120.4(5) yes
Ir(1) P(1) C(16) 120.0(5) yes
C(11) P(1) C(12) 107.3(9) yes
C(11) P(1) C(13) 116.0(8) yes
C(11) P(1) C(15) 87.7(8) yes
C(11) P(1) C(16) 98.7(9) yes
C(12) P(1) C(13) 98.6(7) yes
C(12) P(1) C(14) 124.6(9) yes
C(12) P(1) C(16) 104.6(7) yes
C(13) P(1) C(14) 107.8(8) yes
C(13) P(1) C(15) 106.2(6) yes
C(14) P(1) C(15) 104.9(8) yes
C(14) P(1) C(16) 91.4(9) yes
C(15) P(1) C(16) 106.3(7) yes
F(44) F(8) C(31) 65.4(17) yes
F(43) F(9) C(31) 66.9(14) yes
F(13) F(10) F(15) 115.1(7) yes
F(13) F(10) C(32) 54.7(6) yes
F(15) F(10) C(32) 66.6(5) yes
F(13) F(11) F(14) 100.5(6) yes
F(13) F(11) C(32) 51.4(5) yes
F(14) F(11) C(32) 57.9(4) yes
F(14) F(12) F(15) 144.5(8) yes
F(14) F(12) C(32) 74.2(6) yes
F(15) F(12) C(32) 73.6(5) yes
F(10) F(13) F(11) 142.7(8) yes
F(10) F(13) C(32) 75.5(7) yes
F(11) F(13) C(32) 68.2(6) yes
F(11) F(14) F(12) 113.9(7) yes
F(11) F(14) C(32) 52.4(4) yes
F(12) F(14) C(32) 64.0(6) yes
F(10) F(15) F(12) 101.2(6) yes
F(10) F(15) C(32) 51.0(4) yes
F(12) F(15) C(32) 54.4(4) yes
F(22) F(19) F(23) 121.3(7) yes
F(22) F(19) C(40) 71.9(6) yes
F(23) F(19) C(40) 54.4(4) yes
F(23) F(20) F(24) 122.6(9) yes
F(23) F(20) C(40) 73.8(8) yes
F(24) F(20) C(40) 54.6(4) yes
F(22) F(21) F(24) 127.0(9) yes
F(22) F(21) C(40) 55.0(4) yes
F(24) F(21) C(40) 74.5(7) yes
F(19) F(22) F(21) 116.0(7) yes
F(19) F(22) C(40) 67.5(6) yes
F(21) F(22) C(40) 52.6(4) yes
F(19) F(23) F(20) 119.0(10) yes
F(19) F(23) C(40) 52.2(4) yes
F(20) F(23) C(40) 68.7(8) yes
F(20) F(24) F(21) 113.1(8) yes
F(20) F(24) C(40) 51.0(4) yes
F(21) F(24) C(40) 66.5(6) yes
F(26) F(25) F(33) 105(2) yes
F(26) F(25) C(47) 55.6(15) yes
F(28) F(25) F(33) 137(3) yes
F(28) F(25) C(47) 85(2) yes
F(33) F(25) C(47) 56.9(9) yes
F(25) F(26) F(27) 151(2) yes
F(25) F(26) F(29) 136(2) yes
F(25) F(26) C(47) 82.7(18) yes
F(27) F(26) F(28) 172(2) yes
F(27) F(26) C(47) 68.5(13) yes
F(28) F(26) F(29) 163(2) yes
F(28) F(26) C(47) 108(2) yes
F(29) F(26) C(47) 55.4(10) yes
F(26) F(27) F(29) 125(2) yes
F(26) F(27) F(30) 100.6(16) yes
F(26) F(27) C(47) 51.2(10) yes
F(29) F(27) C(47) 80(2) yes
F(30) F(27) C(47) 57.5(12) yes
F(25) F(28) F(26) 119(4) yes
F(25) F(28) C(47) 74(2) yes
F(26) F(28) C(47) 50(2) yes
F(26) F(29) F(30) 100(2) yes
F(27) F(29) F(30) 139(3) yes
F(27) F(29) C(47) 77(2) yes
F(30) F(29) C(47) 65.3(19) yes
F(27) F(30) F(31) 125(2) yes
F(27) F(30) F(32) 110.3(16) yes
F(27) F(30) C(47) 64.9(12) yes
F(29) F(30) F(31) 142(2) yes
F(29) F(30) F(32) 127(2) yes
F(29) F(30) C(47) 79.8(19) yes
F(31) F(30) C(47) 67.0(15) yes
F(32) F(30) C(47) 54.2(11) yes
F(30) F(31) F(32) 139(2) yes
F(30) F(31) F(33) 131(2) yes
F(30) F(31) C(47) 64.4(14) yes
F(32) F(31) C(47) 79(2) yes
F(33) F(31) C(47) 67.9(11) yes
F(30) F(32) F(33) 135(2) yes
F(30) F(32) C(47) 50.7(8) yes
F(31) F(32) F(33) 154(2) yes
F(31) F(32) C(47) 73.0(19) yes
F(33) F(32) C(47) 84.2(18) yes
F(25) F(33) F(31) 105.2(14) yes
F(25) F(33) F(32) 112(2) yes
F(25) F(33) C(47) 54.2(9) yes
F(31) F(33) C(47) 58.0(10) yes
F(32) F(33) C(47) 69.2(16) yes
F(35) F(34) F(40) 150(2) yes
F(35) F(34) C(48) 90.8(19) yes
F(36) F(34) F(40) 121.1(17) yes
F(36) F(34) C(48) 66.5(13) yes
F(40) F(34) C(48) 61.7(9) yes
F(34) F(35) F(36) 118(3) yes
F(34) F(35) C(48) 64.0(17) yes
F(36) F(35) C(48) 62(2) yes
F(34) F(36) F(37) 125.1(18) yes
F(34) F(36) C(48) 68.4(13) yes
F(35) F(36) F(37) 157(2) yes
F(35) F(36) C(48) 96(2) yes
F(37) F(36) C(48) 61.0(10) yes
F(36) F(37) F(38) 145(2) yes
F(36) F(37) F(39) 116.7(16) yes
F(36) F(37) C(48) 58.7(10) yes
F(38) F(37) C(48) 88(2) yes
F(39) F(37) C(48) 66.0(11) yes
F(37) F(38) F(39) 129(3) yes
F(37) F(38) C(48) 69(2) yes
F(39) F(38) C(48) 69.9(15) yes
F(37) F(39) F(42) 122.7(16) yes
F(37) F(39) C(48) 63.8(11) yes
F(38) F(39) F(42) 142(2) yes
F(38) F(39) C(48) 80.0(16) yes
F(42) F(39) C(48) 62.7(10) yes
F(34) F(40) F(41) 123(2) yes
F(34) F(40) F(42) 112.4(14) yes
F(34) F(40) C(48) 56.3(8) yes
F(41) F(40) C(48) 69.6(17) yes
F(42) F(40) C(48) 61.4(10) yes
F(40) F(41) F(42) 160(2) yes
F(40) F(41) C(48) 86.1(18) yes
F(42) F(41) C(48) 78.5(17) yes
F(39) F(42) F(40) 121.4(16) yes
F(39) F(42) F(41) 130(2) yes
F(39) F(42) C(48) 63.1(10) yes
F(40) F(42) C(48) 65.1(10) yes
F(41) F(42) C(48) 72.0(16) yes
F(9) F(43) C(31) 88.9(15) yes
F(8) F(44) C(31) 95.0(19) yes
F(7) F(45) C(31) 76(2) yes
F(45) F(7) C(31) 84(2) yes
Ir(1) C(1) C(2) 70.6(4) yes
Ir(1) C(1) C(5) 72.7(4) yes
Ir(1) C(1) C(6) 126.6(5) yes
C(2) C(1) C(5) 106.8(6) yes
C(2) C(1) C(6) 128.6(7) yes
C(5) C(1) C(6) 124.3(7) yes
Ir(1) C(2) C(1) 72.1(4) yes
Ir(1) C(2) C(3) 72.9(3) yes
Ir(1) C(2) C(7) 126.5(5) yes
C(1) C(2) C(3) 108.5(6) yes
C(1) C(2) C(7) 124.5(6) yes
C(3) C(2) C(7) 126.6(6) yes
Ir(1) C(3) C(2) 69.4(3) yes
Ir(1) C(3) C(4) 73.6(3) yes
Ir(1) C(3) C(8) 129.0(4) yes
C(2) C(3) C(4) 108.0(5) yes
C(2) C(3) C(8) 125.3(6) yes
C(4) C(3) C(8) 126.2(6) yes
Ir(1) C(4) C(3) 70.4(3) yes
Ir(1) C(4) C(5) 70.9(3) yes
Ir(1) C(4) C(9) 129.8(4) yes
C(3) C(4) C(5) 108.8(6) yes
C(3) C(4) C(9) 125.1(6) yes
C(5) C(4) C(9) 125.7(6) yes
Ir(1) C(5) C(1) 69.5(4) yes
Ir(1) C(5) C(4) 73.0(3) yes
Ir(1) C(5) C(10) 127.6(5) yes
C(1) C(5) C(4) 107.9(6) yes
C(1) C(5) C(10) 125.7(6) yes
C(4) C(5) C(10) 126.1(6) yes
P(1) C(11) C(14) 93(3) yes
P(1) C(12) C(15) 70(2) yes
P(1) C(13) C(16) 66(2) yes
P(1) C(14) C(11) 69(3) yes
P(1) C(15) C(12) 91(2) yes
P(1) C(16) C(13) 96(2) yes
C(18) C(17) C(22) 115.3(5) yes
C(18) C(17) B(1) 123.9(5) yes
C(22) C(17) B(1) 120.8(5) yes
C(17) C(18) C(19) 122.7(5) yes
C(18) C(19) C(20) 119.2(5) yes
C(18) C(19) C(23) 119.0(5) yes
C(20) C(19) C(23) 121.8(5) yes
C(19) C(20) C(21) 118.6(5) yes
C(20) C(21) C(22) 121.1(5) yes
C(20) C(21) C(24) 117.6(5) yes
C(22) C(21) C(24) 121.2(5) yes
C(17) C(22) C(21) 123.0(5) yes
F(1) C(23) F(2) 106.1(6) yes
F(1) C(23) F(3) 106.2(5) yes
F(1) C(23) C(19) 112.6(5) yes
F(2) C(23) F(3) 106.5(5) yes
F(2) C(23) C(19) 112.3(5) yes
F(3) C(23) C(19) 112.6(5) yes
F(4) C(24) F(5) 105.7(5) yes
F(4) C(24) F(6) 107.9(5) yes
F(4) C(24) C(21) 112.9(6) yes
F(5) C(24) F(6) 104.7(6) yes
F(5) C(24) C(21) 112.2(5) yes
F(6) C(24) C(21) 112.9(5) yes
C(26) C(25) C(30) 115.1(5) yes
C(26) C(25) B(1) 120.9(5) yes
C(30) C(25) B(1) 124.0(5) yes
C(25) C(26) C(27) 122.6(5) yes
C(26) C(27) C(28) 120.2(6) yes
C(26) C(27) C(31) 118.8(5) yes
C(28) C(27) C(31) 121.0(5) yes
C(27) C(28) C(29) 119.1(6) yes
C(28) C(29) C(30) 120.6(6) yes
C(28) C(29) C(32) 120.9(5) yes
C(30) C(29) C(32) 118.4(5) yes
C(25) C(30) C(29) 122.3(5) yes
F(8) C(31) F(9) 91.3(7) yes
F(8) C(31) F(43) 109.7(7) yes
F(8) C(31) F(45) 109.6(8) yes
F(8) C(31) F(7) 123.4(9) yes
F(8) C(31) C(27) 106.5(7) yes
F(9) C(31) F(44) 102.2(7) yes
F(9) C(31) F(45) 127.3(9) yes
F(9) C(31) F(7) 109.3(9) yes
F(9) C(31) C(27) 105.8(7) yes
F(43) C(31) F(44) 114.7(8) yes
F(43) C(31) F(45) 104.9(8) yes
F(43) C(31) F(7) 85.8(8) yes
F(43) C(31) C(27) 113.3(7) yes
F(44) C(31) F(45) 90.1(8) yes
F(44) C(31) F(7) 104.1(9) yes
F(44) C(31) C(27) 117.8(7) yes
F(45) C(31) C(27) 112.9(7) yes
F(7) C(31) C(27) 116.6(7) yes
F(10) C(32) F(11) 109.6(6) yes
F(10) C(32) F(12) 109.6(6) yes
F(10) C(32) F(13) 49.8(5) yes
F(10) C(32) F(14) 136.6(6) yes
F(10) C(32) F(15) 62.3(5) yes
F(10) C(32) C(29) 112.1(5) yes
F(11) C(32) F(12) 109.3(6) yes
F(11) C(32) F(13) 60.3(6) yes
F(11) C(32) F(14) 69.6(5) yes
F(11) C(32) F(15) 145.0(6) yes
F(11) C(32) C(29) 109.3(5) yes
F(12) C(32) F(13) 131.3(7) yes
F(12) C(32) F(15) 52.1(5) yes
F(12) C(32) C(29) 106.9(5) yes
F(13) C(32) F(14) 117.3(6) yes
F(13) C(32) F(15) 106.9(6) yes
F(13) C(32) C(29) 121.6(6) yes
F(14) C(32) F(15) 92.9(5) yes
F(14) C(32) C(29) 108.4(5) yes
F(15) C(32) C(29) 104.9(5) yes
C(34) C(33) C(38) 115.1(5) yes
C(34) C(33) B(1) 120.4(4) yes
C(38) C(33) B(1) 124.4(5) yes
C(33) C(34) C(35) 122.3(5) yes
C(34) C(35) C(36) 120.9(6) yes
C(34) C(35) C(39) 118.4(5) yes
C(36) C(35) C(39) 120.7(5) yes
C(35) C(36) C(37) 118.4(6) yes
C(36) C(37) C(38) 121.5(6) yes
C(36) C(37) C(40) 119.6(5) yes
C(38) C(37) C(40) 118.8(5) yes
C(33) C(38) C(37) 121.7(5) yes
F(16) C(39) F(17) 106.4(5) yes
F(16) C(39) F(18) 105.3(5) yes
F(16) C(39) C(35) 111.2(5) yes
F(17) C(39) F(18) 107.2(5) yes
F(17) C(39) C(35) 112.5(5) yes
F(18) C(39) C(35) 113.7(5) yes
F(19) C(40) F(20) 109.6(6) yes
F(19) C(40) F(21) 109.7(6) yes
F(19) C(40) F(23) 73.4(5) yes
F(19) C(40) F(24) 139.2(6) yes
F(19) C(40) C(37) 109.6(5) yes
F(20) C(40) F(21) 109.7(6) yes
F(20) C(40) F(22) 139.1(6) yes
F(20) C(40) F(24) 74.4(5) yes
F(20) C(40) C(37) 108.4(5) yes
F(21) C(40) F(22) 72.3(6) yes
F(21) C(40) F(23) 133.2(6) yes
F(21) C(40) C(37) 109.9(5) yes
F(22) C(40) F(23) 110.4(6) yes
F(22) C(40) F(24) 109.7(6) yes
F(22) C(40) C(37) 108.8(6) yes
F(23) C(40) F(24) 108.1(6) yes
F(23) C(40) C(37) 112.6(5) yes
F(24) C(40) C(37) 107.0(5) yes
C(42) C(41) C(46) 114.3(5) yes
C(42) C(41) B(1) 121.9(4) yes
C(46) C(41) B(1) 123.8(5) yes
C(41) C(42) C(43) 122.2(5) yes
C(42) C(43) C(44) 121.9(5) yes
C(42) C(43) C(47) 119.0(5) yes
C(44) C(43) C(47) 119.0(5) yes
C(43) C(44) C(45) 118.1(5) yes
C(44) C(45) C(46) 119.9(5) yes
C(44) C(45) C(48) 119.4(5) yes
C(46) C(45) C(48) 120.7(5) yes
C(41) C(46) C(45) 123.4(5) yes
F(25) C(47) F(27) 101.7(12) yes
F(25) C(47) F(29) 121.4(11) yes
F(25) C(47) F(30) 136.9(13) yes
F(25) C(47) F(31) 114.6(12) yes
F(25) C(47) F(32) 89.7(11) yes
F(25) C(47) F(33) 68.9(10) yes
F(25) C(47) C(43) 108.9(9) yes
F(26) C(47) F(27) 60.3(12) yes
F(26) C(47) F(29) 81.5(12) yes
F(26) C(47) F(30) 108.4(15) yes
F(26) C(47) F(31) 124.1(12) yes
F(26) C(47) F(32) 113.4(10) yes
F(26) C(47) F(33) 103.5(11) yes
F(26) C(47) C(43) 120.4(10) yes
F(27) C(47) F(28) 82.5(11) yes
F(27) C(47) F(30) 57.6(14) yes
F(27) C(47) F(31) 102.4(12) yes
F(27) C(47) F(32) 121.7(10) yes
F(27) C(47) F(33) 140.0(10) yes
F(27) C(47) C(43) 113.1(8) yes
F(28) C(47) F(29) 103.8(10) yes
F(28) C(47) F(30) 128.2(13) yes
F(28) C(47) F(31) 126.1(10) yes
F(28) C(47) F(32) 105.5(9) yes
F(28) C(47) F(33) 87.9(9) yes
F(28) C(47) C(43) 111.3(7) yes
F(29) C(47) F(31) 82.3(11) yes
F(29) C(47) F(32) 106.1(10) yes
F(29) C(47) F(33) 130.8(10) yes
F(29) C(47) C(43) 112.6(7) yes
F(30) C(47) F(31) 48.7(14) yes
F(30) C(47) F(32) 75.1(13) yes
F(30) C(47) F(33) 101.8(13) yes
F(30) C(47) C(43) 114.1(10) yes
F(31) C(47) F(33) 54.1(10) yes
F(31) C(47) C(43) 115.3(9) yes
F(32) C(47) C(43) 116.5(7) yes
F(33) C(47) C(43) 106.6(7) yes
F(34) C(48) F(36) 45.1(10) yes
F(34) C(48) F(37) 102.8(10) yes
F(34) C(48) F(38) 122.0(9) yes
F(34) C(48) F(39) 130.1(10) yes
F(34) C(48) F(40) 62.1(9) yes
F(34) C(48) F(41) 85.1(10) yes
F(34) C(48) F(42) 110.4(11) yes
F(34) C(48) C(45) 114.4(8) yes
F(35) C(48) F(37) 82.2(9) yes
F(35) C(48) F(38) 103.7(8) yes
F(35) C(48) F(39) 123.2(9) yes
F(35) C(48) F(40) 86.7(8) yes
F(35) C(48) F(41) 108.6(9) yes
F(35) C(48) F(42) 129.5(10) yes
F(35) C(48) C(45) 110.8(7) yes
F(36) C(48) F(37) 60.3(10) yes
F(36) C(48) F(38) 82.1(10) yes
F(36) C(48) F(39) 104.4(10) yes
F(36) C(48) F(40) 102.6(10) yes
F(36) C(48) F(41) 120.3(10) yes
F(36) C(48) F(42) 130.6(11) yes
F(36) C(48) C(45) 116.1(8) yes
F(37) C(48) F(39) 50.3(9) yes
F(37) C(48) F(40) 132.5(10) yes
F(37) C(48) F(41) 123.8(9) yes
F(37) C(48) F(42) 101.9(10) yes
F(37) C(48) C(45) 113.0(8) yes
F(38) C(48) F(40) 128.1(9) yes
F(38) C(48) F(41) 110.7(9) yes
F(38) C(48) F(42) 84.1(10) yes
F(38) C(48) C(45) 109.1(7) yes
F(39) C(48) F(40) 102.9(9) yes
F(39) C(48) F(41) 82.0(9) yes
F(39) C(48) F(42) 54.2(10) yes
F(39) C(48) C(45) 115.0(8) yes
F(40) C(48) F(42) 53.4(9) yes
F(40) C(48) C(45) 114.2(7) yes
F(41) C(48) C(45) 113.5(7) yes
F(42) C(48) C(45) 113.2(9) yes
C(17) B(1) C(25) 109.5(4) yes
C(17) B(1) C(33) 109.5(4) yes
C(17) B(1) C(41) 110.4(4) yes
C(25) B(1) C(33) 109.2(4) yes
C(25) B(1) C(41) 110.1(4) yes
C(33) B(1) C(41) 108.1(4) yes
C(1) C(6) H(1) 109.3 no
C(1) C(6) H(2) 109.4 no
C(1) C(6) H(3) 109.7 no
H(1) C(6) H(2) 109.5 no
H(1) C(6) H(3) 109.5 no
H(2) C(6) H(3) 109.5 no
C(2) C(7) H(4) 109.5 no
C(2) C(7) H(5) 109.9 no
C(2) C(7) H(6) 109.1 no
H(4) C(7) H(5) 109.5 no
H(4) C(7) H(6) 109.5 no
H(5) C(7) H(6) 109.5 no
C(3) C(8) H(7) 109.2 no
C(3) C(8) H(8) 109.3 no
C(3) C(8) H(9) 109.9 no
H(7) C(8) H(8) 109.5 no
H(7) C(8) H(9) 109.5 no
H(8) C(8) H(9) 109.5 no
C(4) C(9) H(10) 109.1 no
C(4) C(9) H(11) 110.3 no
C(4) C(9) H(12) 109.0 no
H(10) C(9) H(11) 109.5 no
H(10) C(9) H(12) 109.5 no
H(11) C(9) H(12) 109.5 no
C(5) C(10) H(13) 109.3 no
C(5) C(10) H(14) 110.2 no
C(5) C(10) H(15) 108.9 no
H(13) C(10) H(14) 109.5 no
H(13) C(10) H(15) 109.5 no
H(14) C(10) H(15) 109.5 no
C(17) C(18) H(16) 118.7 no
C(19) C(18) H(16) 118.6 no
C(19) C(20) H(17) 120.3 no
C(21) C(20) H(17) 121.1 no
C(17) C(22) H(18) 118.1 no
C(21) C(22) H(18) 118.9 no
C(25) C(26) H(19) 118.9 no
C(27) C(26) H(19) 118.5 no
C(27) C(28) H(20) 120.5 no
C(29) C(28) H(20) 120.4 no
C(25) C(30) H(21) 118.5 no
C(29) C(30) H(21) 119.2 no
C(33) C(34) H(22) 118.8 no
C(35) C(34) H(22) 118.9 no
C(35) C(36) H(23) 120.5 no
C(37) C(36) H(23) 121.0 no
C(33) C(38) H(24) 118.7 no
C(37) C(38) H(24) 119.6 no
C(41) C(42) H(25) 118.8 no
C(43) C(42) H(25) 118.9 no
C(43) C(44) H(26) 121.2 no
C(45) C(44) H(26) 120.7 no
C(41) C(46) H(27) 118.5 no
C(45) C(46) H(27) 118.1 no

loop_
_geom_bond_atom_site_label_1
_geom_bond_atom_site_label_2
_geom_bond_distance
_geom_bond_publ_flag
Ir(1) P(1) 2.262(2) yes
Ir(1) C(1) 2.219(7) yes
Ir(1) C(2) 2.200(6) yes
Ir(1) C(3) 2.247(6) yes
Ir(1) C(4) 2.288(6) yes
Ir(1) C(5) 2.260(7) yes
P(1) C(11) 1.81(2) yes
P(1) C(12) 1.937(18) yes
P(1) C(13) 1.916(16) yes
P(1) C(14) 1.93(2) yes
P(1) C(15) 1.815(16) yes
P(1) C(16) 1.767(16) yes
F(1) C(23) 1.323(8) yes
F(2) C(23) 1.333(8) yes
F(3) C(23) 1.337(8) yes
F(4) C(24) 1.314(8) yes
F(5) C(24) 1.328(8) yes
F(6) C(24) 1.322(9) yes
F(8) F(44) 0.479(15) yes
F(8) C(31) 1.426(12) yes
F(9) F(43) 0.585(14) yes
F(9) C(31) 1.429(13) yes
F(10) F(13) 1.040(11) yes
F(10) F(15) 1.503(11) yes
F(10) C(32) 1.319(9) yes
F(11) F(13) 1.236(11) yes
F(11) F(14) 1.563(11) yes
F(11) C(32) 1.321(9) yes
F(12) F(14) 0.980(11) yes
F(12) F(15) 1.280(11) yes
F(12) C(32) 1.320(8) yes
F(13) C(32) 1.112(9) yes
F(14) C(32) 1.413(9) yes
F(15) C(32) 1.557(9) yes
F(16) C(39) 1.335(8) yes
F(17) C(39) 1.325(8) yes
F(18) C(39) 1.321(8) yes
F(19) F(22) 0.935(13) yes
F(19) F(23) 1.610(11) yes
F(19) C(40) 1.327(8) yes
F(20) F(23) 0.867(11) yes
F(20) F(24) 1.643(12) yes
F(20) C(40) 1.326(9) yes
F(21) F(22) 1.588(11) yes
F(21) F(24) 0.908(11) yes
F(21) C(40) 1.324(8) yes
F(22) C(40) 1.366(9) yes
F(23) C(40) 1.366(10) yes
F(24) C(40) 1.391(10) yes
F(25) F(26) 0.93(2) yes
F(25) F(28) 0.50(2) yes
F(25) F(33) 1.59(2) yes
F(25) C(47) 1.38(2) yes
F(26) F(27) 1.28(2) yes
F(26) F(28) 0.57(2) yes
F(26) F(29) 1.67(2) yes
F(26) C(47) 1.152(19) yes
F(27) F(29) 0.56(2) yes
F(27) F(30) 1.28(2) yes
F(27) C(47) 1.376(18) yes
F(28) C(47) 1.434(16) yes
F(29) F(30) 0.81(3) yes
F(29) C(47) 1.389(19) yes
F(30) F(31) 1.07(3) yes
F(30) F(32) 1.60(2) yes
F(30) C(47) 1.28(2) yes
F(31) F(32) 0.64(2) yes
F(31) F(33) 1.25(2) yes
F(31) C(47) 1.308(19) yes
F(32) F(33) 0.64(2) yes
F(32) C(47) 1.343(15) yes
F(33) C(47) 1.429(15) yes
F(34) F(35) 0.62(2) yes
F(34) F(36) 0.99(2) yes
F(34) F(40) 1.39(2) yes
F(34) C(48) 1.305(16) yes
F(35) F(36) 0.54(2) yes
F(35) C(48) 1.451(14) yes
F(36) F(37) 1.31(2) yes
F(36) C(48) 1.287(17) yes
F(37) F(38) 0.53(2) yes
F(37) F(39) 1.13(2) yes
F(37) C(48) 1.317(16) yes
F(38) F(39) 0.72(2) yes
F(38) C(48) 1.406(14) yes
F(39) F(42) 1.22(2) yes
F(39) C(48) 1.341(16) yes
F(40) F(41) 0.57(2) yes
F(40) F(42) 1.22(2) yes
F(40) C(48) 1.381(15) yes
F(41) F(42) 0.67(2) yes
F(41) C(48) 1.297(12) yes
F(42) C(48) 1.337(17) yes
F(43) C(31) 1.315(13) yes
F(44) C(31) 1.301(12) yes
F(45) F(7) 0.469(17) yes
F(45) C(31) 1.356(13) yes
F(7) C(31) 1.324(15) yes
C(1) C(2) 1.413(10) yes
C(1) C(5) 1.451(10) yes
C(1) C(6) 1.503(11) yes
C(2) C(3) 1.435(10) yes
C(2) C(7) 1.505(11) yes
C(3) C(4) 1.402(9) yes
C(3) C(8) 1.497(10) yes
C(4) C(5) 1.412(9) yes
C(4) C(9) 1.496(10) yes
C(5) C(10) 1.498(10) yes
C(11) C(14) 0.58(3) yes
C(12) C(15) 0.65(2) yes
C(13) C(16) 0.57(2) yes
C(17) C(18) 1.388(7) yes
C(17) C(22) 1.394(8) yes
C(17) B(1) 1.637(8) yes
C(18) C(19) 1.411(8) yes
C(19) C(20) 1.391(8) yes
C(19) C(23) 1.492(9) yes
C(20) C(21) 1.371(8) yes
C(21) C(22) 1.371(8) yes
C(21) C(24) 1.513(9) yes
C(25) C(26) 1.404(8) yes
C(25) C(30) 1.403(8) yes
C(25) B(1) 1.619(8) yes
C(26) C(27) 1.405(8) yes
C(27) C(28) 1.373(9) yes
C(27) C(31) 1.490(10) yes
C(28) C(29) 1.378(9) yes
C(29) C(30) 1.403(8) yes
C(29) C(32) 1.526(8) yes
C(33) C(34) 1.404(8) yes
C(33) C(38) 1.403(8) yes
C(33) B(1) 1.658(8) yes
C(34) C(35) 1.397(8) yes
C(35) C(36) 1.359(9) yes
C(35) C(39) 1.505(10) yes
C(36) C(37) 1.372(9) yes
C(37) C(38) 1.391(9) yes
C(37) C(40) 1.558(8) yes
C(41) C(42) 1.408(7) yes
C(41) C(46) 1.399(7) yes
C(41) B(1) 1.641(8) yes
C(42) C(43) 1.373(8) yes
C(43) C(44) 1.368(8) yes
C(43) C(47) 1.505(9) yes
C(44) C(45) 1.381(8) yes
C(45) C(46) 1.387(7) yes
C(45) C(48) 1.484(8) yes
C(6) H(1) 0.970 no
C(6) H(2) 0.970 no
C(6) H(3) 0.970 no
C(7) H(4) 0.970 no
C(7) H(5) 0.970 no
C(7) H(6) 0.970 no
C(8) H(7) 0.970 no
C(8) H(8) 0.970 no
C(8) H(9) 0.970 no
C(9) H(10) 0.970 no
C(9) H(11) 0.970 no
C(9) H(12) 0.970 no
C(10) H(13) 0.970 no
C(10) H(14) 0.970 no
C(10) H(15) 0.970 no
C(18) H(16) 0.970 no
C(20) H(17) 0.970 no
C(22) H(18) 0.970 no
C(26) H(19) 0.970 no
C(28) H(20) 0.970 no
C(30) H(21) 0.970 no
C(34) H(22) 0.970 no
C(36) H(23) 0.970 no
C(38) H(24) 0.970 no
C(42) H(25) 0.970 no
C(44) H(26) 0.970 no
C(46) H(27) 0.970 no

loop_
_geom_contact_atom_site_label_1
_geom_contact_atom_site_label_2
_geom_contact_distance
_geom_contact_site_symmetry_2
Ir(1) C(6) 3.341(9) .
Ir(1) C(7) 3.323(8) .
Ir(1) C(8) 3.394(8) .
Ir(1) C(9) 3.443(7) .
Ir(1) C(10) 3.389(8) .
Ir(1) C(11) 3.49(2) .
Ir(1) C(12) 3.394(18) .
Ir(1) C(13) 3.386(15) .
Ir(1) C(14) 3.42(2) .
Ir(1) C(15) 3.545(15) .
Ir(1) C(16) 3.498(16) .
P(1) C(4) 3.537(6) .
F(1) F(2) 2.123(6) .
F(1) F(3) 2.127(6) .
F(1) F(10) 3.213(9) 6_457
F(1) F(16) 3.343(6) 6_457
F(1) F(24) 3.427(11) 6_457
F(1) C(18) 3.056(7) .
F(1) C(19) 2.345(7) .
F(1) C(20) 3.352(7) .
F(1) C(35) 3.572(7) 6_457
F(1) C(36) 3.247(7) 6_457
F(2) F(1) 2.123(6) .
F(2) F(3) 2.138(6) .
F(2) F(16) 3.048(6) 6_457
F(2) F(25) 2.904(18) 5_567
F(2) F(26) 3.259(15) 5_567
F(2) F(28) 3.083(13) 5_567
F(2) F(31) 3.497(17) 5_567
F(2) F(32) 3.088(13) 5_567
F(2) F(33) 2.948(13) 5_567
F(2) F(40) 3.591(15) 3_554
F(2) C(19) 2.348(7) .
F(2) C(20) 2.743(7) .
F(3) F(1) 2.127(6) .
F(3) F(2) 2.138(6) .
F(3) F(25) 2.706(19) 5_567
F(3) F(26) 3.462(17) 5_567
F(3) F(28) 2.981(14) 5_567
F(3) F(33) 3.209(15) 5_567
F(3) C(13) 3.570(16) .
F(3) C(16) 3.430(17) .
F(3) C(18) 2.866(6) .
F(3) C(19) 2.355(7) .
F(3) C(20) 3.520(7) .
F(4) F(5) 2.105(6) .
F(4) F(6) 2.131(6) .
F(4) F(40) 3.368(14) 3_554
F(4) F(41) 3.148(12) 3_554
F(4) F(42) 3.234(17) 3_554
F(4) C(20) 2.869(7) .
F(4) C(21) 2.358(7) .
F(4) C(22) 3.455(7) .
F(4) C(44) 3.561(7) 3_554
F(5) F(4) 2.105(6) .
F(5) F(6) 2.099(6) .
F(5) F(8) 3.031(11) 5_557
F(5) F(9) 3.210(10) 5_557
F(5) F(17) 3.006(6) 6_457
F(5) F(39) 3.590(15) 3_554
F(5) F(41) 3.265(13) 3_554
F(5) F(42) 2.931(17) 3_554
F(5) F(44) 3.376(11) 5_557
F(5) C(20) 2.971(7) .
F(5) C(21) 2.361(7) .
F(5) C(22) 3.402(7) .
F(5) C(44) 3.561(7) 3_554
F(6) F(4) 2.131(6) .
F(6) F(5) 2.099(6) .
F(6) F(8) 3.168(11) 5_557
F(6) F(9) 3.222(11) 5_557
F(6) F(43) 3.445(10) 5_557
F(6) F(44) 3.234(11) 5_557
F(6) C(9) 3.504(9) 2_545
F(6) C(21) 2.365(7) .
F(6) C(22) 2.738(7) .
F(8) F(5) 3.031(11) 5_557
F(8) F(6) 3.168(11) 5_557
F(8) F(9) 2.041(15) .
F(8) F(43) 2.241(14) .
F(8) F(45) 2.273(15) .
F(8) F(45) 2.986(15) 5_557
F(8) F(7) 2.421(16) .
F(8) F(7) 3.375(17) 5_557
F(8) C(21) 3.500(12) 5_557
F(8) C(22) 3.410(12) 5_557
F(8) C(24) 3.398(13) 5_557
F(8) C(26) 3.536(12) 5_557
F(8) C(27) 2.335(12) .
F(8) C(28) 2.655(13) .
F(9) F(5) 3.210(10) 5_557
F(9) F(6) 3.222(11) 5_557
F(9) F(8) 2.041(15) .
F(9) F(44) 2.126(15) .
F(9) F(45) 2.496(15) .
F(9) F(7) 2.245(16) .
F(9) C(10) 3.409(13) 6_457
F(9) C(26) 3.286(11) .
F(9) C(27) 2.328(12) .
F(9) C(28) 3.006(12) .
F(10) F(1) 3.213(9) 6_557
F(10) F(11) 2.158(10) .
F(10) F(12) 2.156(10) .
F(10) F(14) 2.538(11) .
F(10) F(25) 3.17(2) 2_545
F(10) F(26) 2.729(18) 2_545
F(10) F(27) 3.156(18) 2_545
F(10) F(28) 2.767(17) 2_545
F(10) C(16) 3.577(18) 2_545
F(10) C(29) 2.362(10) .
F(10) C(30) 2.698(10) .
F(11) F(10) 2.158(10) .
F(11) F(12) 2.155(9) .
F(11) F(15) 2.746(10) .
F(11) F(17) 3.566(8) 2_545
F(11) F(26) 3.402(19) 2_545
F(11) F(27) 3.443(19) 2_545
F(11) F(28) 3.536(18) 2_545
F(11) C(13) 3.470(17) 2_545
F(11) C(28) 2.825(10) .
F(11) C(29) 2.325(10) .
F(11) C(30) 3.473(9) .
F(11) C(35) 3.413(9) 2_545
F(11) C(36) 3.523(9) 2_545
F(12) F(10) 2.156(10) .
F(12) F(11) 2.155(9) .
F(12) F(13) 2.217(8) .
F(12) F(26) 3.185(18) 2_545
F(12) F(27) 2.677(18) 2_545
F(12) F(28) 3.569(18) 2_545
F(12) F(29) 3.008(19) 2_545
F(12) C(1) 3.557(10) 3_555
F(12) C(2) 3.350(10) 3_555
F(12) C(3) 3.003(9) 3_555
F(12) C(4) 3.003(8) 3_555
F(12) C(5) 3.355(9) 3_555
F(12) C(8) 3.455(10) 3_555
F(12) C(9) 3.472(10) 3_555
F(12) C(28) 3.001(10) .
F(12) C(29) 2.289(10) .
F(12) C(30) 3.287(9) .
F(13) F(12) 2.217(8) .
F(13) F(14) 2.162(11) .
F(13) F(15) 2.160(9) .
F(13) F(25) 3.32(2) 2_545
F(13) F(26) 2.840(19) 2_545
F(13) F(27) 3.225(19) 2_545
F(13) F(28) 2.865(18) 2_545
F(13) C(12) 3.395(19) 2_545
F(13) C(13) 3.111(17) 2_545
F(13) C(15) 3.396(16) 2_545
F(13) C(16) 3.092(18) 2_545
F(13) C(28) 3.322(11) .
F(13) C(29) 2.312(11) .
F(13) C(30) 3.029(10) .
F(14) F(10) 2.538(11) .
F(14) F(13) 2.162(11) .
F(14) F(15) 2.155(10) .
F(14) F(17) 3.069(8) 2_545
F(14) F(18) 2.934(8) 2_545
F(14) F(26) 3.404(18) 2_545
F(14) F(27) 2.897(18) 2_545
F(14) F(29) 3.286(19) 2_545
F(14) C(3) 3.436(10) 3_555
F(14) C(4) 3.522(10) 3_555
F(14) C(8) 3.485(11) 3_555
F(14) C(28) 2.762(10) .
F(14) C(29) 2.385(10) .
F(14) C(39) 3.330(10) 2_545
F(15) F(11) 2.746(10) .
F(15) F(13) 2.160(9) .
F(15) F(14) 2.155(10) .
F(15) F(26) 2.926(18) 2_545
F(15) F(27) 2.777(17) 2_545
F(15) F(28) 3.217(18) 2_545
F(15) F(29) 3.090(17) 2_545
F(15) C(1) 3.270(10) 3_555
F(15) C(2) 3.468(10) 3_555
F(15) C(3) 3.588(10) 3_555
F(15) C(4) 3.463(9) 3_555
F(15) C(5) 3.270(10) 3_555
F(15) C(28) 3.577(11) .
F(15) C(29) 2.445(11) .
F(15) C(30) 2.900(10) .
F(16) F(1) 3.343(6) 6_557
F(16) F(2) 3.048(6) 6_557
F(16) F(17) 2.130(6) .
F(16) F(18) 2.112(6) .
F(16) F(38) 3.486(15) 8_557
F(16) F(39) 3.013(16) 8_557
F(16) F(40) 3.262(14) 8_557
F(16) F(41) 3.014(11) 8_557
F(16) F(42) 2.797(17) 8_557
F(16) C(6) 3.559(10) 3_555
F(16) C(20) 3.451(7) 6_557
F(16) C(23) 3.557(8) 6_557
F(16) C(34) 3.132(7) .
F(16) C(35) 2.346(7) .
F(16) C(36) 3.197(7) .
F(17) F(5) 3.006(6) 6_557
F(17) F(11) 3.566(8) 2_555
F(17) F(14) 3.069(8) 2_555
F(17) F(16) 2.130(6) .
F(17) F(18) 2.130(6) .
F(17) F(39) 3.379(16) 8_557
F(17) F(42) 3.227(17) 8_557
F(17) C(20) 3.450(7) 6_557
F(17) C(34) 3.596(7) .
F(17) C(35) 2.356(7) .
F(17) C(36) 2.763(8) .
F(18) F(14) 2.934(8) 2_555
F(18) F(16) 2.112(6) .
F(18) F(17) 2.130(6) .
F(18) F(38) 3.416(15) 8_557
F(18) F(39) 3.149(16) 8_557
F(18) C(9) 3.355(9) 4_565
F(18) C(34) 2.794(7) .
F(18) C(35) 2.369(8) .
F(18) C(36) 3.564(8) .
F(19) F(20) 2.167(8) .
F(19) F(21) 2.167(10) .
F(19) F(24) 2.547(10) .
F(19) F(35) 3.258(15) 6_557
F(19) F(36) 3.164(18) 6_557
F(19) F(7) 3.399(14) 6_557
F(19) C(10) 3.577(13) .
F(19) C(12) 3.586(19) .
F(19) C(36) 3.277(11) .
F(19) C(37) 2.361(10) .
F(19) C(38) 3.090(10) .
F(20) F(19) 2.167(8) .
F(20) F(21) 2.166(10) .
F(20) F(22) 2.521(10) .
F(20) F(35) 3.450(15) 6_557
F(20) F(36) 3.064(18) 6_557
F(20) F(37) 2.860(17) 6_557
F(20) F(38) 3.212(16) 6_557
F(20) C(11) 3.44(2) 2_545
F(20) C(36) 3.512(10) .
F(20) C(37) 2.343(10) .
F(20) C(38) 2.791(10) .
F(21) F(19) 2.167(10) .
F(21) F(20) 2.166(10) .
F(21) F(23) 2.469(11) .
F(21) F(35) 3.169(15) 6_557
F(21) F(36) 3.076(18) 6_557
F(21) F(37) 3.530(17) 6_557
F(21) F(7) 3.535(14) 6_557
F(21) C(36) 2.719(10) .
F(21) C(37) 2.363(9) .
F(21) C(46) 3.273(9) 6_557
F(22) F(20) 2.521(10) .
F(22) F(23) 2.243(12) .
F(22) F(24) 2.254(10) .
F(22) F(35) 3.181(16) 6_557
F(22) F(36) 3.186(19) 6_557
F(22) F(43) 3.338(12) 6_557
F(22) F(45) 3.049(13) 6_557
F(22) F(7) 2.685(14) 6_557
F(22) C(36) 2.936(12) .
F(22) C(37) 2.381(11) .
F(22) C(38) 3.449(11) .
F(23) F(21) 2.469(11) .
F(23) F(22) 2.243(12) .
F(23) F(24) 2.233(12) .
F(23) F(35) 3.355(16) 6_557
F(23) F(36) 3.012(18) 6_557
F(23) F(37) 3.010(17) 6_557
F(23) F(38) 3.418(16) 6_557
F(23) C(37) 2.436(12) .
F(23) C(38) 2.755(11) .
F(24) F(1) 3.427(11) 6_557
F(24) F(19) 2.547(10) .
F(24) F(22) 2.254(10) .
F(24) F(23) 2.233(12) .
F(24) F(35) 3.333(16) 6_557
F(24) F(36) 3.101(19) 6_557
F(24) F(37) 3.200(18) 6_557
F(24) F(38) 3.566(18) 6_557
F(24) C(11) 3.34(2) 2_545
F(24) C(14) 3.59(2) 2_545
F(24) C(36) 2.938(12) .
F(24) C(37) 2.373(11) .
F(24) C(38) 3.443(11) .
F(24) C(45) 3.562(11) 6_557
F(24) C(46) 3.375(10) 6_557
F(25) F(2) 2.904(18) 5_567
F(25) F(3) 2.706(19) 5_567
F(25) F(10) 3.17(2) 2_555
F(25) F(13) 3.32(2) 2_555
F(25) F(27) 2.14(2) .
F(25) F(29) 2.42(2) .
F(25) F(30) 2.48(2) .
F(25) F(31) 2.27(2) .
F(25) F(32) 1.92(2) .
F(25) C(16) 3.52(2) .
F(25) C(23) 3.320(19) 5_567
F(25) C(42) 2.855(19) .
F(25) C(43) 2.352(19) .
F(25) C(44) 3.46(2) .
F(26) F(2) 3.259(15) 5_567
F(26) F(3) 3.462(17) 5_567
F(26) F(10) 2.729(18) 2_555
F(26) F(11) 3.402(19) 2_555
F(26) F(12) 3.185(18) 2_555
F(26) F(13) 2.840(19) 2_555
F(26) F(14) 3.404(18) 2_555
F(26) F(15) 2.926(18) 2_555
F(26) F(30) 1.97(2) .
F(26) F(31) 2.17(2) .
F(26) F(32) 2.09(2) .
F(26) F(33) 2.03(2) .
F(26) C(32) 3.274(17) 2_555
F(26) C(42) 2.766(16) .
F(26) C(43) 2.312(16) .
F(26) C(44) 3.514(17) .
F(27) F(10) 3.156(18) 2_555
F(27) F(11) 3.443(19) 2_555
F(27) F(12) 2.677(18) 2_555
F(27) F(13) 3.225(19) 2_555
F(27) F(14) 2.897(18) 2_555
F(27) F(15) 2.777(17) 2_555
F(27) F(25) 2.14(2) .
F(27) F(28) 1.85(2) .
F(27) F(31) 2.09(2) .
F(27) F(32) 2.37(2) .
F(27) F(33) 2.64(2) .
F(27) C(9) 3.510(19) 4_565
F(27) C(32) 3.257(17) 2_555
F(27) C(42) 2.967(17) .
F(27) C(43) 2.405(16) .
F(27) C(44) 3.431(16) .
F(28) F(2) 3.083(13) 5_567
F(28) F(3) 2.981(14) 5_567
F(28) F(10) 2.767(17) 2_555
F(28) F(11) 3.536(18) 2_555
F(28) F(12) 3.569(18) 2_555
F(28) F(13) 2.865(18) 2_555
F(28) F(15) 3.217(18) 2_555
F(28) F(27) 1.85(2) .
F(28) F(29) 2.22(2) .
F(28) F(30) 2.44(2) .
F(28) F(31) 2.44(2) .
F(28) F(32) 2.21(2) .
F(28) F(33) 1.99(2) .
F(28) C(13) 3.49(2) .
F(28) C(16) 3.35(2) .
F(28) C(23) 3.511(14) 5_567
F(28) C(32) 3.468(17) 2_555
F(28) C(42) 2.784(13) .
F(28) C(43) 2.427(14) .
F(29) F(12) 3.008(19) 2_555
F(29) F(14) 3.286(19) 2_555
F(29) F(15) 3.090(17) 2_555
F(29) F(25) 2.42(2) .
F(29) F(28) 2.22(2) .
F(29) F(31) 1.78(2) .
F(29) F(32) 2.18(2) .
F(29) F(33) 2.56(2) .
F(29) C(9) 3.276(19) 4_565
F(29) C(10) 3.405(18) 4_565
F(29) C(42) 3.174(16) .
F(29) C(43) 2.408(17) .
F(29) C(44) 3.241(17) .
F(30) F(25) 2.48(2) .
F(30) F(26) 1.97(2) .
F(30) F(28) 2.44(2) .
F(30) F(33) 2.11(2) .
F(30) C(10) 3.27(2) 4_565
F(30) C(42) 3.400(19) .
F(30) C(43) 2.34(2) .
F(30) C(44) 2.90(2) .
F(31) F(2) 3.497(17) 5_567
F(31) F(25) 2.27(2) .
F(31) F(26) 2.17(2) .
F(31) F(27) 2.09(2) .
F(31) F(28) 2.44(2) .
F(31) F(29) 1.78(2) .
F(31) C(8) 3.39(2) 5_567
F(31) C(43) 2.379(17) .
F(31) C(44) 2.727(17) .
F(32) F(2) 3.088(13) 5_567
F(32) F(25) 1.92(2) .
F(32) F(26) 2.09(2) .
F(32) F(27) 2.37(2) .
F(32) F(28) 2.21(2) .
F(32) F(29) 2.18(2) .
F(32) C(8) 3.339(16) 5_567
F(32) C(43) 2.424(13) .
F(32) C(44) 2.839(13) .
F(33) F(2) 2.948(13) 5_567
F(33) F(3) 3.209(15) 5_567
F(33) F(26) 2.03(2) .
F(33) F(27) 2.64(2) .
F(33) F(28) 1.99(2) .
F(33) F(29) 2.56(2) .
F(33) F(30) 2.11(2) .
F(33) C(8) 3.498(16) 5_567
F(33) C(14) 3.26(2) 5_567
F(33) C(42) 3.453(14) .
F(33) C(43) 2.353(14) .
F(33) C(44) 2.858(14) .
F(34) F(37) 2.05(2) .
F(34) F(38) 2.371(19) .
F(34) F(39) 2.40(2) .
F(34) F(41) 1.760(19) .
F(34) F(42) 2.17(2) .
F(34) C(7) 3.408(17) 3_555
F(34) C(10) 3.427(17) 6_457
F(34) C(44) 3.596(15) .
F(34) C(45) 2.346(15) .
F(34) C(46) 2.743(16) .
F(35) F(19) 3.258(15) 6_457
F(35) F(20) 3.450(15) 6_457
F(35) F(21) 3.169(15) 6_457
F(35) F(22) 3.181(16) 6_457
F(35) F(23) 3.355(16) 6_457
F(35) F(24) 3.333(16) 6_457
F(35) F(37) 1.82(2) .
F(35) F(38) 2.247(18) .
F(35) F(39) 2.457(18) .
F(35) F(40) 1.945(19) .
F(35) F(41) 2.233(16) .
F(35) F(42) 2.52(2) .
F(35) F(43) 3.579(15) .
F(35) C(10) 3.292(15) 6_457
F(35) C(40) 3.482(13) 6_457
F(35) C(45) 2.416(14) .
F(35) C(46) 2.729(14) .
F(36) F(19) 3.164(18) 6_457
F(36) F(20) 3.064(18) 6_457
F(36) F(21) 3.076(18) 6_457
F(36) F(22) 3.186(19) 6_457
F(36) F(23) 3.012(18) 6_457
F(36) F(24) 3.101(19) 6_457
F(36) F(38) 1.77(2) .
F(36) F(39) 2.08(2) .
F(36) F(40) 2.08(2) .
F(36) F(41) 2.241(19) .
F(36) F(42) 2.38(2) .
F(36) C(10) 3.491(19) 6_457
F(36) C(40) 3.276(16) 6_457
F(36) C(44) 3.530(18) .
F(36) C(45) 2.353(17) .
F(36) C(46) 2.856(16) .
F(37) F(20) 2.860(17) 6_457
F(37) F(21) 3.530(17) 6_457
F(37) F(23) 3.010(17) 6_457
F(37) F(24) 3.200(18) 6_457
F(37) F(34) 2.05(2) .
F(37) F(35) 1.82(2) .
F(37) F(40) 2.47(2) .
F(37) F(41) 2.306(18) .
F(37) F(42) 2.06(2) .
F(37) C(40) 3.566(16) 6_457
F(37) C(44) 3.066(16) .
F(37) C(45) 2.337(16) .
F(37) C(46) 3.303(16) .
F(38) F(16) 3.486(15) 8_457
F(38) F(18) 3.416(15) 8_457
F(38) F(20) 3.212(16) 6_457
F(38) F(23) 3.418(16) 6_457
F(38) F(24) 3.566(18) 6_457
F(38) F(34) 2.371(19) .
F(38) F(35) 2.247(18) .
F(38) F(36) 1.77(2) .
F(38) F(40) 2.506(19) .
F(38) F(41) 2.225(17) .
F(38) F(42) 1.84(2) .
F(38) C(44) 2.860(14) .
F(38) C(45) 2.355(14) .
F(38) C(46) 3.485(14) .
F(39) F(5) 3.590(15) 3_555
F(39) F(16) 3.013(16) 8_457
F(39) F(17) 3.379(16) 8_457
F(39) F(18) 3.149(16) 8_457
F(39) F(34) 2.40(2) .
F(39) F(35) 2.457(18) .
F(39) F(36) 2.08(2) .
F(39) F(40) 2.129(19) .
F(39) F(41) 1.732(18) .
F(39) C(8) 3.537(15) 5_567
F(39) C(39) 3.440(17) 8_457
F(39) C(44) 2.765(16) .
F(39) C(45) 2.384(16) .
F(40) F(2) 3.591(15) 3_555
F(40) F(4) 3.368(14) 3_555
F(40) F(16) 3.262(14) 8_457
F(40) F(35) 1.945(19) .
F(40) F(36) 2.08(2) .
F(40) F(37) 2.47(2) .
F(40) F(38) 2.506(19) .
F(40) F(39) 2.129(19) .
F(40) C(7) 3.124(16) 3_555
F(40) C(20) 3.527(15) 3_555
F(40) C(44) 3.295(15) .
F(40) C(45) 2.405(15) .
F(40) C(46) 3.193(15) .
F(41) F(4) 3.148(12) 3_555
F(41) F(5) 3.265(13) 3_555
F(41) F(16) 3.014(11) 8_457
F(41) F(34) 1.760(19) .
F(41) F(35) 2.233(16) .
F(41) F(36) 2.241(19) .
F(41) F(37) 2.306(18) .
F(41) F(38) 2.225(17) .
F(41) F(39) 1.732(18) .
F(41) C(7) 3.556(15) 3_555
F(41) C(20) 3.355(11) 3_555
F(41) C(44) 3.015(14) .
F(41) C(45) 2.328(12) .
F(41) C(46) 3.328(11) .
F(42) F(4) 3.234(17) 3_555
F(42) F(5) 2.931(17) 3_555
F(42) F(16) 2.797(17) 8_457
F(42) F(17) 3.227(17) 8_457
F(42) F(34) 2.17(2) .
F(42) F(35) 2.52(2) .
F(42) F(36) 2.38(2) .
F(42) F(37) 2.06(2) .
F(42) F(38) 1.84(2) .
F(42) C(20) 3.458(17) 3_555
F(42) C(24) 3.532(18) 3_555
F(42) C(39) 3.465(18) 8_457
F(42) C(44) 2.806(17) .
F(42) C(45) 2.357(17) .
F(42) C(46) 3.549(17) .
F(43) F(6) 3.445(10) 5_557
F(43) F(8) 2.241(14) .
F(43) F(22) 3.338(12) 6_457
F(43) F(35) 3.579(15) .
F(43) F(44) 2.202(14) .
F(43) F(45) 2.117(15) .
F(43) F(7) 1.796(16) .
F(43) C(10) 3.240(13) 6_457
F(43) C(26) 3.113(11) .
F(43) C(27) 2.344(12) .
F(43) C(28) 3.257(12) .
F(44) F(5) 3.376(11) 5_557
F(44) F(6) 3.234(11) 5_557
F(44) F(9) 2.126(15) .
F(44) F(43) 2.202(14) .
F(44) F(44) 3.585(15) 5_557
F(44) F(45) 1.881(15) .
F(44) F(45) 2.874(15) 5_557
F(44) F(7) 2.069(16) .
F(44) F(7) 3.269(16) 5_557
F(44) C(22) 3.413(12) 5_557
F(44) C(26) 3.572(12) .
F(44) C(26) 3.255(12) 5_557
F(44) C(27) 2.392(12) .
F(44) C(27) 3.300(12) 5_557
F(44) C(28) 2.915(12) .
F(44) C(31) 3.487(13) 5_557
F(45) F(8) 2.273(15) .
F(45) F(8) 2.986(15) 5_557
F(45) F(9) 2.496(15) .
F(45) F(22) 3.049(13) 6_457
F(45) F(43) 2.117(15) .
F(45) F(44) 1.881(15) .
F(45) F(44) 2.874(15) 5_557
F(45) F(45) 3.278(15) 5_557
F(45) C(26) 2.817(12) .
F(45) C(27) 2.373(13) .
F(45) C(27) 3.151(12) 5_557
F(45) C(28) 3.566(13) .
F(45) C(28) 3.281(13) 5_557
F(45) C(31) 3.311(13) 5_557
F(7) F(8) 2.421(16) .
F(7) F(8) 3.375(17) 5_557
F(7) F(9) 2.245(16) .
F(7) F(19) 3.399(14) 6_457
F(7) F(21) 3.535(14) 6_457
F(7) F(22) 2.685(14) 6_457
F(7) F(43) 1.796(16) .
F(7) F(44) 2.069(16) .
F(7) F(44) 3.269(16) 5_557
F(7) C(12) 3.59(2) 6_457
F(7) C(26) 2.782(14) .
F(7) C(27) 2.395(14) .
C(1) F(12) 3.557(10) 3_554
C(1) F(15) 3.270(10) 3_554
C(1) C(3) 2.311(10) .
C(1) C(4) 2.316(10) .
C(1) C(7) 2.583(12) .
C(1) C(10) 2.624(11) .
C(2) F(12) 3.350(10) 3_554
C(2) F(15) 3.468(10) 3_554
C(2) C(4) 2.295(10) .
C(2) C(5) 2.300(10) .
C(2) C(6) 2.628(11) .
C(2) C(8) 2.604(11) .
C(3) F(12) 3.003(9) 3_554
C(3) F(14) 3.436(10) 3_554
C(3) F(15) 3.588(10) 3_554
C(3) C(1) 2.311(10) .
C(3) C(5) 2.288(9) .
C(3) C(7) 2.628(11) .
C(3) C(9) 2.573(10) .
C(4) P(1) 3.537(6) .
C(4) F(12) 3.003(8) 3_554
C(4) F(14) 3.522(10) 3_554
C(4) F(15) 3.463(9) 3_554
C(4) C(1) 2.316(10) .
C(4) C(2) 2.295(10) .
C(4) C(8) 2.586(10) .
C(4) C(10) 2.593(10) .
C(5) F(12) 3.355(9) 3_554
C(5) F(15) 3.270(10) 3_554
C(5) C(2) 2.300(10) .
C(5) C(3) 2.288(9) .
C(5) C(6) 2.612(11) .
C(5) C(9) 2.589(10) .
C(6) Ir(1) 3.341(9) .
C(6) F(16) 3.559(10) 3_554
C(6) C(2) 2.628(11) .
C(6) C(5) 2.612(11) .
C(6) C(7) 3.204(13) .
C(6) C(10) 3.173(12) .
C(7) Ir(1) 3.323(8) .
C(7) F(34) 3.408(17) 3_554
C(7) F(40) 3.124(16) 3_554
C(7) F(41) 3.556(15) 3_554
C(7) C(1) 2.583(12) .
C(7) C(3) 2.628(11) .
C(7) C(6) 3.204(13) .
C(7) C(8) 3.197(12) .
C(8) Ir(1) 3.394(8) .
C(8) F(12) 3.455(10) 3_554
C(8) F(14) 3.485(11) 3_554
C(8) F(31) 3.39(2) 5_567
C(8) F(32) 3.339(16) 5_567
C(8) F(33) 3.498(16) 5_567
C(8) F(39) 3.537(15) 5_567
C(8) C(2) 2.604(11) .
C(8) C(4) 2.586(10) .
C(8) C(7) 3.197(12) .
C(8) C(9) 3.148(11) .
C(9) Ir(1) 3.443(7) .
C(9) F(6) 3.504(9) 2_555
C(9) F(12) 3.472(10) 3_554
C(9) F(18) 3.355(9) 4_564
C(9) F(27) 3.510(19) 4_564
C(9) F(29) 3.276(19) 4_564
C(9) C(3) 2.573(10) .
C(9) C(5) 2.589(10) .
C(9) C(8) 3.148(11) .
C(9) C(10) 3.168(11) .
C(10) Ir(1) 3.389(8) .
C(10) F(9) 3.409(13) 6_557
C(10) F(19) 3.577(13) .
C(10) F(29) 3.405(18) 4_564
C(10) F(30) 3.27(2) 4_564
C(10) F(34) 3.427(17) 6_557
C(10) F(35) 3.292(15) 6_557
C(10) F(36) 3.491(19) 6_557
C(10) F(43) 3.240(13) 6_557
C(10) C(1) 2.624(11) .
C(10) C(4) 2.593(10) .
C(10) C(6) 3.173(12) .
C(10) C(9) 3.168(11) .
C(11) Ir(1) 3.49(2) .
C(11) F(20) 3.44(2) 2_555
C(11) F(24) 3.34(2) 2_555
C(11) C(12) 3.02(2) .
C(11) C(13) 3.16(2) .
C(11) C(15) 2.51(2) .
C(11) C(16) 2.71(2) .
C(12) Ir(1) 3.394(18) .
C(12) F(13) 3.395(19) 2_555
C(12) F(19) 3.586(19) .
C(12) F(7) 3.59(2) 6_557
C(12) C(11) 3.02(2) .
C(12) C(13) 2.92(2) .
C(12) C(14) 3.42(3) .
C(12) C(16) 2.93(2) .
C(13) Ir(1) 3.386(15) .
C(13) F(3) 3.570(16) .
C(13) F(11) 3.470(17) 2_555
C(13) F(13) 3.111(17) 2_555
C(13) F(28) 3.49(2) .
C(13) C(11) 3.16(2) .
C(13) C(12) 2.92(2) .
C(13) C(14) 3.11(2) .
C(13) C(15) 2.98(2) .
C(14) Ir(1) 3.42(2) .
C(14) F(24) 3.59(2) 2_555
C(14) F(33) 3.26(2) 5_567
C(14) C(12) 3.42(3) .
C(14) C(13) 3.11(2) .
C(14) C(15) 2.97(2) .
C(14) C(16) 2.65(2) .
C(15) Ir(1) 3.545(15) .
C(15) F(13) 3.396(16) 2_555
C(15) C(11) 2.51(2) .
C(15) C(13) 2.98(2) .
C(15) C(14) 2.97(2) .
C(15) C(16) 2.87(2) .
C(16) Ir(1) 3.498(16) .
C(16) F(3) 3.430(17) .
C(16) F(10) 3.577(18) 2_555
C(16) F(13) 3.092(18) 2_555
C(16) F(25) 3.52(2) .
C(16) F(28) 3.35(2) .
C(16) C(11) 2.71(2) .
C(16) C(12) 2.93(2) .
C(16) C(14) 2.65(2) .
C(16) C(15) 2.87(2) .
C(17) C(19) 2.456(8) .
C(17) C(20) 2.839(8) .
C(17) C(21) 2.430(8) .
C(17) C(25) 2.659(7) .
C(17) C(26) 3.129(8) .
C(17) C(33) 2.691(7) .
C(17) C(38) 3.066(8) .
C(17) C(41) 2.692(7) .
C(17) C(42) 3.484(8) .
C(17) C(46) 3.587(7) .
C(18) F(1) 3.056(7) .
C(18) F(3) 2.866(6) .
C(18) C(20) 2.416(8) .
C(18) C(21) 2.736(8) .
C(18) C(22) 2.350(8) .
C(18) C(23) 2.502(9) .
C(18) C(41) 3.030(7) .
C(18) C(42) 3.451(8) .
C(18) B(1) 2.672(8) .
C(19) F(1) 2.345(7) .
C(19) F(2) 2.348(7) .
C(19) F(3) 2.355(7) .
C(19) C(17) 2.456(8) .
C(19) C(21) 2.375(8) .
C(19) C(22) 2.747(8) .
C(20) F(1) 3.352(7) .
C(20) F(2) 2.743(7) .
C(20) F(3) 3.520(7) .
C(20) F(4) 2.869(7) .
C(20) F(5) 2.971(7) .
C(20) F(16) 3.451(7) 6_457
C(20) F(17) 3.450(7) 6_457
C(20) F(40) 3.527(15) 3_554
C(20) F(41) 3.355(11) 3_554
C(20) F(42) 3.458(17) 3_554
C(20) C(17) 2.839(8) .
C(20) C(18) 2.416(8) .
C(20) C(22) 2.389(8) .
C(20) C(23) 2.519(9) .
C(20) C(24) 2.469(9) .
C(21) F(4) 2.358(7) .
C(21) F(5) 2.361(7) .
C(21) F(6) 2.365(7) .
C(21) F(8) 3.500(12) 5_557
C(21) C(17) 2.430(8) .
C(21) C(18) 2.736(8) .
C(21) C(19) 2.375(8) .
C(22) F(4) 3.455(7) .
C(22) F(5) 3.402(7) .
C(22) F(6) 2.738(7) .
C(22) F(8) 3.410(12) 5_557
C(22) F(44) 3.413(12) 5_557
C(22) C(18) 2.350(8) .
C(22) C(19) 2.747(8) .
C(22) C(20) 2.389(8) .
C(22) C(24) 2.514(9) .
C(22) C(25) 3.087(8) .
C(22) C(26) 3.396(8) .
C(22) C(33) 3.367(8) .
C(22) C(38) 3.275(8) .
C(22) B(1) 2.638(8) .
C(23) F(16) 3.557(8) 6_457
C(23) F(25) 3.320(19) 5_567
C(23) F(28) 3.511(14) 5_567
C(23) C(18) 2.502(9) .
C(23) C(20) 2.519(9) .
C(24) F(8) 3.398(13) 5_557
C(24) F(42) 3.532(18) 3_554
C(24) C(20) 2.469(9) .
C(24) C(22) 2.514(9) .
C(25) C(17) 2.659(7) .
C(25) C(22) 3.087(8) .
C(25) C(27) 2.464(8) .
C(25) C(28) 2.853(8) .
C(25) C(29) 2.458(8) .
C(25) C(33) 2.671(8) .
C(25) C(34) 3.396(8) .
C(25) C(41) 2.671(8) .
C(25) C(46) 3.062(8) .
C(26) F(8) 3.536(12) 5_557
C(26) F(9) 3.286(11) .
C(26) F(43) 3.113(11) .
C(26) F(44) 3.572(12) .
C(26) F(44) 3.255(12) 5_557
C(26) F(45) 2.817(12) .
C(26) F(7) 2.782(14) .
C(26) C(17) 3.129(8) .
C(26) C(22) 3.396(8) .
C(26) C(28) 2.408(8) .
C(26) C(29) 2.750(9) .
C(26) C(30) 2.369(9) .
C(26) C(31) 2.492(9) .
C(26) C(41) 3.324(8) .
C(26) C(46) 3.195(8) .
C(26) B(1) 2.632(8) .
C(27) F(8) 2.335(12) .
C(27) F(9) 2.328(12) .
C(27) F(43) 2.344(12) .
C(27) F(44) 2.392(12) .
C(27) F(44) 3.300(12) 5_557
C(27) F(45) 2.373(13) .
C(27) F(45) 3.151(12) 5_557
C(27) F(7) 2.395(14) .
C(27) C(25) 2.464(8) .
C(27) C(29) 2.371(9) .
C(27) C(30) 2.760(9) .
C(28) F(8) 2.655(13) .
C(28) F(9) 3.006(12) .
C(28) F(11) 2.825(10) .
C(28) F(12) 3.001(10) .
C(28) F(13) 3.322(11) .
C(28) F(14) 2.762(10) .
C(28) F(15) 3.577(11) .
C(28) F(43) 3.257(12) .
C(28) F(44) 2.915(12) .
C(28) F(45) 3.566(13) .
C(28) F(45) 3.281(13) 5_557
C(28) C(25) 2.853(8) .
C(28) C(26) 2.408(8) .
C(28) C(30) 2.415(9) .
C(28) C(31) 2.492(11) .
C(28) C(32) 2.528(8) .
C(29) F(10) 2.362(10) .
C(29) F(11) 2.325(10) .
C(29) F(12) 2.289(10) .
C(29) F(13) 2.312(11) .
C(29) F(14) 2.385(10) .
C(29) F(15) 2.445(11) .
C(29) C(25) 2.458(8) .
C(29) C(26) 2.750(9) .
C(29) C(27) 2.371(9) .
C(30) F(10) 2.698(10) .
C(30) F(11) 3.473(9) .
C(30) F(12) 3.287(9) .
C(30) F(13) 3.029(10) .
C(30) F(15) 2.900(10) .
C(30) C(26) 2.369(9) .
C(30) C(27) 2.760(9) .
C(30) C(28) 2.415(9) .
C(30) C(32) 2.517(8) .
C(30) C(33) 2.986(8) .
C(30) C(34) 3.337(8) .
C(30) B(1) 2.670(9) .
C(31) F(44) 3.487(13) 5_557
C(31) F(45) 3.311(13) 5_557
C(31) C(26) 2.492(9) .
C(31) C(28) 2.492(11) .
C(32) F(26) 3.274(17) 2_545
C(32) F(27) 3.257(17) 2_545
C(32) F(28) 3.468(17) 2_545
C(32) C(28) 2.528(8) .
C(32) C(30) 2.517(8) .
C(33) C(17) 2.691(7) .
C(33) C(22) 3.367(8) .
C(33) C(25) 2.671(8) .
C(33) C(30) 2.986(8) .
C(33) C(35) 2.454(8) .
C(33) C(36) 2.846(8) .
C(33) C(37) 2.440(8) .
C(33) C(41) 2.672(7) .
C(33) C(42) 3.044(8) .
C(34) F(16) 3.132(7) .
C(34) F(17) 3.596(7) .
C(34) F(18) 2.794(7) .
C(34) C(25) 3.396(8) .
C(34) C(30) 3.337(8) .
C(34) C(36) 2.398(8) .
C(34) C(37) 2.730(9) .
C(34) C(38) 2.368(8) .
C(34) C(39) 2.494(9) .
C(34) C(41) 3.054(7) .
C(34) C(42) 3.116(8) .
C(34) B(1) 2.661(8) .
C(35) F(1) 3.572(7) 6_557
C(35) F(11) 3.413(9) 2_555
C(35) F(16) 2.346(7) .
C(35) F(17) 2.356(7) .
C(35) F(18) 2.369(8) .
C(35) C(33) 2.454(8) .
C(35) C(37) 2.347(9) .
C(35) C(38) 2.747(9) .
C(36) F(1) 3.247(7) 6_557
C(36) F(11) 3.523(9) 2_555
C(36) F(16) 3.197(7) .
C(36) F(17) 2.763(8) .
C(36) F(18) 3.564(8) .
C(36) F(19) 3.277(11) .
C(36) F(20) 3.512(10) .
C(36) F(21) 2.719(10) .
C(36) F(22) 2.936(12) .
C(36) F(24) 2.938(12) .
C(36) C(33) 2.846(8) .
C(36) C(34) 2.398(8) .
C(36) C(38) 2.411(9) .
C(36) C(39) 2.490(10) .
C(36) C(40) 2.535(8) .
C(37) F(19) 2.361(10) .
C(37) F(20) 2.343(10) .
C(37) F(21) 2.363(9) .
C(37) F(22) 2.381(11) .
C(37) F(23) 2.436(12) .
C(37) F(24) 2.373(11) .
C(37) C(33) 2.440(8) .
C(37) C(34) 2.730(9) .
C(37) C(35) 2.347(9) .
C(38) F(19) 3.090(10) .
C(38) F(20) 2.791(10) .
C(38) F(22) 3.449(11) .
C(38) F(23) 2.755(11) .
C(38) F(24) 3.443(11) .
C(38) C(17) 3.066(8) .
C(38) C(22) 3.275(8) .
C(38) C(34) 2.368(8) .
C(38) C(35) 2.747(9) .
C(38) C(36) 2.411(9) .
C(38) C(40) 2.540(8) .
C(38) B(1) 2.710(9) .
C(39) F(14) 3.330(10) 2_555
C(39) F(39) 3.440(17) 8_557
C(39) F(42) 3.465(18) 8_557
C(39) C(34) 2.494(9) .
C(39) C(36) 2.490(10) .
C(40) F(35) 3.482(13) 6_557
C(40) F(36) 3.276(16) 6_557
C(40) F(37) 3.566(16) 6_557
C(40) C(36) 2.535(8) .
C(40) C(38) 2.540(8) .
C(41) C(17) 2.692(7) .
C(41) C(18) 3.030(7) .
C(41) C(25) 2.671(8) .
C(41) C(26) 3.324(8) .
C(41) C(33) 2.672(7) .
C(41) C(34) 3.054(7) .
C(41) C(43) 2.435(8) .
C(41) C(44) 2.846(8) .
C(41) C(45) 2.453(7) .
C(42) F(25) 2.855(19) .
C(42) F(26) 2.766(16) .
C(42) F(27) 2.967(17) .
C(42) F(28) 2.784(13) .
C(42) F(29) 3.174(16) .
C(42) F(30) 3.400(19) .
C(42) F(33) 3.453(14) .
C(42) C(17) 3.484(8) .
C(42) C(18) 3.451(8) .
C(42) C(33) 3.044(8) .
C(42) C(34) 3.116(8) .
C(42) C(44) 2.396(8) .
C(42) C(45) 2.745(8) .
C(42) C(46) 2.358(8) .
C(42) C(47) 2.481(9) .
C(42) B(1) 2.667(8) .
C(43) F(25) 2.352(19) .
C(43) F(26) 2.312(16) .
C(43) F(27) 2.405(16) .
C(43) F(28) 2.427(14) .
C(43) F(29) 2.408(17) .
C(43) F(30) 2.34(2) .
C(43) F(31) 2.379(17) .
C(43) F(32) 2.424(13) .
C(43) F(33) 2.353(14) .
C(43) C(41) 2.435(8) .
C(43) C(45) 2.358(8) .
C(43) C(46) 2.718(8) .
C(44) F(4) 3.561(7) 3_555
C(44) F(5) 3.561(7) 3_555
C(44) F(25) 3.46(2) .
C(44) F(26) 3.514(17) .
C(44) F(27) 3.431(16) .
C(44) F(29) 3.241(17) .
C(44) F(30) 2.90(2) .
C(44) F(31) 2.727(17) .
C(44) F(32) 2.839(13) .
C(44) F(33) 2.858(14) .
C(44) F(34) 3.596(15) .
C(44) F(36) 3.530(18) .
C(44) F(37) 3.066(16) .
C(44) F(38) 2.860(14) .
C(44) F(39) 2.765(16) .
C(44) F(40) 3.295(15) .
C(44) F(41) 3.015(14) .
C(44) F(42) 2.806(17) .
C(44) C(41) 2.846(8) .
C(44) C(42) 2.396(8) .
C(44) C(46) 2.396(8) .
C(44) C(47) 2.476(9) .
C(44) C(48) 2.474(9) .
C(45) F(24) 3.562(11) 6_457
C(45) F(34) 2.346(15) .
C(45) F(35) 2.416(14) .
C(45) F(36) 2.353(17) .
C(45) F(37) 2.337(16) .
C(45) F(38) 2.355(14) .
C(45) F(39) 2.384(16) .
C(45) F(40) 2.405(15) .
C(45) F(41) 2.328(12) .
C(45) F(42) 2.357(17) .
C(45) C(41) 2.453(7) .
C(45) C(42) 2.745(8) .
C(45) C(43) 2.358(8) .
C(46) F(21) 3.273(9) 6_457
C(46) F(24) 3.375(10) 6_457
C(46) F(34) 2.743(16) .
C(46) F(35) 2.729(14) .
C(46) F(36) 2.856(16) .
C(46) F(37) 3.303(16) .
C(46) F(38) 3.485(14) .
C(46) F(40) 3.193(15) .
C(46) F(41) 3.328(11) .
C(46) F(42) 3.549(17) .
C(46) C(17) 3.587(7) .
C(46) C(25) 3.062(8) .
C(46) C(26) 3.195(8) .
C(46) C(42) 2.358(8) .
C(46) C(43) 2.718(8) .
C(46) C(44) 2.396(8) .
C(46) C(48) 2.495(8) .
C(46) B(1) 2.684(8) .
C(47) C(42) 2.481(9) .
C(47) C(44) 2.476(9) .
C(48) C(44) 2.474(9) .
C(48) C(46) 2.495(8) .
B(1) C(18) 2.672(8) .
B(1) C(22) 2.638(8) .
B(1) C(26) 2.632(8) .
B(1) C(30) 2.670(9) .
B(1) C(34) 2.661(8) .
B(1) C(38) 2.710(9) .
B(1) C(42) 2.667(8) .
B(1) C(46) 2.684(8) .
Ir(1) H(1) 3.521 .
Ir(1) H(2) 3.489 .
Ir(1) H(4) 3.432 .
Ir(1) H(6) 3.545 .
Ir(1) H(9) 3.407 .
Ir(1) H(12) 3.448 .
Ir(1) H(13) 3.374 .
P(1) H(12) 3.350 .
F(1) H(16) 2.986 .
F(1) H(17) 3.526 .
F(1) H(23) 3.231 6_457
F(2) H(17) 2.436 .
F(3) H(16) 2.648 .
F(4) H(1) 2.848 .
F(4) H(4) 2.950 .
F(4) H(17) 2.702 .
F(4) H(26) 3.397 3_554
F(5) H(7) 3.361 7_546
F(5) H(8) 3.301 7_546
F(5) H(17) 2.880 .
F(5) H(18) 3.559 .
F(5) H(26) 2.862 3_554
F(6) H(10) 3.325 2_545
F(6) H(12) 2.809 2_545
F(6) H(15) 3.204 2_545
F(6) H(18) 2.393 .
F(8) H(18) 3.138 5_557
F(8) H(19) 3.354 5_557
F(8) H(20) 2.323 .
F(9) H(6) 3.541 3_555
F(9) H(7) 3.085 3_555
F(9) H(13) 3.176 6_457
F(9) H(15) 2.901 6_457
F(9) H(19) 3.447 .
F(9) H(20) 3.008 .
F(10) H(21) 2.353 .
F(11) H(20) 2.657 .
F(11) H(25) 3.549 2_545
F(12) H(8) 3.003 3_555
F(12) H(10) 3.148 3_555
F(12) H(20) 2.961 .
F(12) H(21) 3.408 .
F(13) H(20) 3.473 .
F(13) H(21) 2.961 .
F(14) H(8) 2.801 3_555
F(14) H(10) 3.335 3_555
F(14) H(20) 2.455 .
F(15) H(3) 3.307 3_555
F(15) H(14) 3.406 3_555
F(15) H(21) 2.665 .
F(16) H(3) 2.700 3_555
F(16) H(17) 2.922 6_557
F(16) H(22) 3.132 .
F(16) H(23) 3.292 .
F(17) H(8) 2.781 4_565
F(17) H(17) 3.278 6_557
F(17) H(20) 2.822 2_555
F(17) H(23) 2.477 .
F(18) H(1) 3.543 3_555
F(18) H(3) 2.998 3_555
F(18) H(8) 3.070 4_565
F(18) H(10) 3.082 4_565
F(18) H(11) 2.756 4_565
F(18) H(22) 2.505 .
F(19) H(2) 3.299 .
F(19) H(13) 2.640 .
F(19) H(23) 3.397 .
F(19) H(24) 3.048 .
F(20) H(2) 3.373 .
F(20) H(24) 2.560 .
F(21) H(16) 3.499 6_557
F(21) H(19) 2.878 6_557
F(21) H(23) 2.411 .
F(21) H(27) 2.912 6_557
F(22) H(13) 2.953 .
F(22) H(19) 3.243 6_557
F(22) H(23) 2.804 .
F(23) H(2) 2.785 .
F(23) H(13) 3.471 .
F(23) H(24) 2.381 .
F(24) H(16) 3.335 6_557
F(24) H(23) 2.825 .
F(24) H(27) 3.257 6_557
F(25) H(25) 2.637 .
F(26) H(25) 2.472 .
F(27) H(10) 2.615 4_565
F(27) H(14) 3.404 4_565
F(27) H(15) 3.451 4_565
F(27) H(25) 2.830 .
F(28) H(25) 2.438 .
F(29) H(10) 2.358 4_565
F(29) H(14) 3.124 4_565
F(29) H(15) 3.014 4_565
F(29) H(25) 3.189 .
F(29) H(26) 3.314 .
F(30) H(10) 2.733 4_565
F(30) H(14) 2.936 4_565
F(30) H(15) 2.794 4_565
F(30) H(25) 3.587 .
F(30) H(26) 2.765 .
F(31) H(7) 2.972 5_567
F(31) H(9) 2.914 5_567
F(31) H(14) 3.168 4_565
F(31) H(15) 3.289 4_565
F(31) H(26) 2.402 .
F(32) H(7) 3.017 5_567
F(32) H(9) 2.800 5_567
F(32) H(14) 3.485 4_565
F(32) H(26) 2.566 .
F(33) H(7) 3.325 5_567
F(33) H(9) 2.859 5_567
F(33) H(26) 2.712 .
F(34) H(2) 3.400 6_457
F(34) H(4) 3.262 3_555
F(34) H(5) 3.451 3_555
F(34) H(6) 2.965 3_555
F(34) H(13) 2.992 6_457
F(34) H(14) 2.969 6_457
F(34) H(27) 2.407 .
F(35) H(2) 3.101 6_457
F(35) H(6) 3.449 3_555
F(35) H(13) 2.708 6_457
F(35) H(14) 2.993 6_457
F(35) H(27) 2.334 .
F(36) H(2) 2.818 6_457
F(36) H(13) 2.876 6_457
F(36) H(14) 3.213 6_457
F(36) H(27) 2.598 .
F(37) H(2) 2.840 6_457
F(37) H(11) 3.186 5_567
F(37) H(26) 3.063 .
F(37) H(27) 3.399 .
F(38) H(2) 3.124 6_457
F(38) H(8) 3.461 5_567
F(38) H(9) 3.130 5_567
F(38) H(11) 2.849 5_567
F(38) H(26) 2.709 .
F(39) H(2) 3.429 6_457
F(39) H(8) 3.149 5_567
F(39) H(9) 3.014 5_567
F(39) H(11) 3.029 5_567
F(39) H(26) 2.469 .
F(40) H(4) 2.637 3_555
F(40) H(5) 3.457 3_555
F(40) H(6) 2.838 3_555
F(40) H(17) 2.570 3_555
F(40) H(26) 3.373 .
F(40) H(27) 3.178 .
F(41) H(4) 2.959 3_555
F(41) H(6) 3.352 3_555
F(41) H(17) 2.422 3_555
F(41) H(26) 2.956 .
F(41) H(27) 3.457 .
F(42) H(4) 3.539 3_555
F(42) H(17) 2.590 3_555
F(42) H(26) 2.564 .
F(43) H(7) 3.589 3_555
F(43) H(13) 2.858 6_457
F(43) H(14) 3.564 6_457
F(43) H(15) 2.840 6_457
F(43) H(19) 3.117 .
F(43) H(20) 3.382 .
F(44) H(18) 3.028 5_557
F(44) H(19) 3.193 5_557
F(44) H(20) 2.699 .
F(45) H(19) 2.522 .
F(45) H(20) 3.351 5_557
F(7) H(19) 2.432 .
C(1) H(1) 2.040 .
C(1) H(2) 2.041 .
C(1) H(3) 2.046 .
C(1) H(4) 2.739 .
C(1) H(5) 2.956 .
C(1) H(6) 3.331 .
C(1) H(13) 2.886 .
C(1) H(14) 2.875 .
C(1) H(15) 3.386 .
C(2) H(1) 2.766 .
C(2) H(2) 3.340 .
C(2) H(3) 3.060 .
C(2) H(4) 2.045 .
C(2) H(5) 2.050 .
C(2) H(6) 2.040 .
C(2) H(7) 2.656 .
C(2) H(8) 3.204 .
C(2) H(9) 3.215 .
C(3) H(4) 3.337 .
C(3) H(5) 3.084 .
C(3) H(6) 2.732 .
C(3) H(7) 2.034 .
C(3) H(8) 2.034 .
C(3) H(9) 2.042 .
C(3) H(10) 3.158 .
C(3) H(11) 2.651 .
C(3) H(12) 3.190 .
C(4) H(7) 3.340 .
C(4) H(8) 2.796 .
C(4) H(9) 2.903 .
C(4) H(10) 2.032 .
C(4) H(11) 2.046 .
C(4) H(12) 2.031 .
C(4) H(13) 3.216 .
C(4) H(14) 3.180 .
C(4) H(15) 2.654 .
C(5) H(1) 3.354 .
C(5) H(2) 2.734 .
C(5) H(3) 3.012 .
C(5) H(10) 2.817 .
C(5) H(11) 3.359 .
C(5) H(12) 2.860 .
C(5) H(13) 2.036 .
C(5) H(14) 2.046 .
C(5) H(15) 2.031 .
C(6) H(4) 2.969 .
C(6) H(5) 3.401 .
C(6) H(13) 3.162 .
C(6) H(14) 3.118 .
C(7) H(1) 2.914 .
C(7) H(3) 3.515 .
C(7) H(7) 2.753 .
C(7) H(27) 3.407 3_554
C(8) H(5) 3.553 .
C(8) H(6) 2.860 .
C(8) H(11) 2.724 .
C(8) H(20) 3.517 3_554
C(8) H(26) 2.916 5_567
C(9) H(8) 3.024 .
C(9) H(9) 3.219 .
C(9) H(15) 2.732 .
C(10) H(2) 2.879 .
C(10) H(3) 3.429 .
C(10) H(10) 3.090 .
C(10) H(12) 3.165 .
C(11) H(9) 3.566 .
C(11) H(12) 3.434 .
C(12) H(12) 3.084 .
C(12) H(13) 3.591 .
C(13) H(25) 3.166 .
C(14) H(9) 3.369 .
C(15) H(12) 2.932 .
C(16) H(25) 3.414 .
C(17) H(16) 2.040 .
C(17) H(18) 2.039 .
C(17) H(19) 2.849 .
C(17) H(24) 2.678 .
C(17) H(25) 3.460 .
C(18) H(17) 3.297 .
C(18) H(18) 3.229 .
C(18) H(19) 3.590 .
C(18) H(24) 3.576 .
C(18) H(25) 3.421 .
C(19) H(16) 2.059 .
C(19) H(17) 2.058 .
C(19) H(23) 3.511 6_457
C(20) H(16) 3.284 .
C(20) H(18) 3.254 .
C(21) H(17) 2.048 .
C(21) H(18) 2.027 .
C(21) H(24) 3.400 .
C(22) H(16) 3.233 .
C(22) H(17) 3.268 .
C(22) H(19) 3.208 .
C(22) H(24) 2.582 .
C(23) H(16) 2.638 .
C(23) H(17) 2.701 .
C(24) H(17) 2.624 .
C(24) H(18) 2.662 .
C(25) H(5) 3.172 3_555
C(25) H(18) 2.765 .
C(25) H(19) 2.056 .
C(25) H(21) 2.052 .
C(25) H(22) 3.348 .
C(25) H(27) 2.708 .
C(26) H(5) 3.353 3_555
C(26) H(18) 3.158 .
C(26) H(20) 3.289 .
C(26) H(21) 3.252 .
C(26) H(27) 2.473 .
C(27) H(5) 3.419 3_555
C(27) H(19) 2.054 .
C(27) H(20) 2.044 .
C(27) H(27) 3.368 .
C(28) H(5) 3.360 3_555
C(28) H(7) 3.506 3_555
C(28) H(8) 3.512 3_555
C(28) H(19) 3.271 .
C(28) H(21) 3.283 .
C(29) H(5) 3.198 3_555
C(29) H(20) 2.048 .
C(29) H(21) 2.059 .
C(30) H(5) 3.081 3_555
C(30) H(18) 3.444 .
C(30) H(19) 3.253 .
C(30) H(20) 3.294 .
C(30) H(22) 3.314 .
C(31) H(19) 2.627 .
C(31) H(20) 2.669 .
C(32) H(20) 2.696 .
C(32) H(21) 2.652 .
C(33) H(18) 3.295 .
C(33) H(21) 2.561 .
C(33) H(22) 2.055 .
C(33) H(24) 2.053 .
C(33) H(25) 2.711 .
C(34) H(21) 2.679 .
C(34) H(23) 3.277 .
C(34) H(24) 3.251 .
C(34) H(25) 2.813 .
C(35) H(21) 3.475 .
C(35) H(22) 2.051 .
C(35) H(23) 2.031 .
C(36) H(22) 3.261 .
C(36) H(24) 3.278 .
C(37) H(23) 2.048 .
C(37) H(24) 2.052 .
C(38) H(18) 3.149 .
C(38) H(21) 3.276 .
C(38) H(22) 3.252 .
C(38) H(23) 3.290 .
C(39) H(3) 3.339 3_555
C(39) H(8) 3.504 4_565
C(39) H(22) 2.626 .
C(39) H(23) 2.660 .
C(40) H(23) 2.694 .
C(40) H(24) 2.673 .
C(41) H(16) 2.618 .
C(41) H(19) 3.251 .
C(41) H(22) 2.720 .
C(41) H(25) 2.059 .
C(41) H(27) 2.048 .
C(42) H(16) 2.791 .
C(42) H(22) 2.809 .
C(42) H(26) 3.273 .
C(42) H(27) 3.243 .
C(43) H(25) 2.028 .
C(43) H(26) 2.046 .
C(44) H(9) 2.956 5_567
C(44) H(25) 3.258 .
C(44) H(27) 3.260 .
C(45) H(4) 3.499 3_555
C(45) H(26) 2.053 .
C(45) H(27) 2.033 .
C(46) H(4) 3.494 3_555
C(46) H(5) 3.129 3_555
C(46) H(16) 3.329 .
C(46) H(19) 3.017 .
C(46) H(25) 3.244 .
C(46) H(26) 3.277 .
C(47) H(25) 2.615 .
C(47) H(26) 2.645 .
C(48) H(4) 3.543 3_555
C(48) H(26) 2.645 .
C(48) H(27) 2.635 .
B(1) H(16) 2.814 .
B(1) H(18) 2.745 .
B(1) H(19) 2.758 .
B(1) H(21) 2.814 .
B(1) H(22) 2.772 .
B(1) H(24) 2.854 .
B(1) H(25) 2.796 .
B(1) H(27) 2.821 .
H(1) Ir(1) 3.521 .
H(1) F(4) 2.848 .
H(1) F(18) 3.543 3_554
H(1) C(1) 2.040 .
H(1) C(2) 2.766 .
H(1) C(5) 3.354 .
H(1) C(7) 2.914 .
H(1) H(2) 1.584 .
H(1) H(3) 1.584 .
H(1) H(4) 2.410 .
H(1) H(5) 3.174 .
H(1) H(22) 3.543 3_554
H(2) Ir(1) 3.489 .
H(2) F(19) 3.299 .
H(2) F(20) 3.373 .
H(2) F(23) 2.785 .
H(2) F(34) 3.400 6_557
H(2) F(35) 3.101 6_557
H(2) F(36) 2.818 6_557
H(2) F(37) 2.840 6_557
H(2) F(38) 3.124 6_557
H(2) F(39) 3.429 6_557
H(2) C(1) 2.041 .
H(2) C(2) 3.340 .
H(2) C(5) 2.734 .
H(2) C(10) 2.879 .
H(2) H(1) 1.584 .
H(2) H(3) 1.584 .
H(2) H(13) 2.608 .
H(2) H(14) 2.856 .
H(3) F(15) 3.307 3_554
H(3) F(16) 2.700 3_554
H(3) F(18) 2.998 3_554
H(3) C(1) 2.046 .
H(3) C(2) 3.060 .
H(3) C(5) 3.012 .
H(3) C(7) 3.515 .
H(3) C(10) 3.429 .
H(3) C(39) 3.339 3_554
H(3) H(1) 1.584 .
H(3) H(2) 1.584 .
H(3) H(4) 3.389 .
H(3) H(5) 3.440 .
H(3) H(13) 3.580 .
H(3) H(14) 3.100 .
H(3) H(22) 3.008 3_554
H(4) Ir(1) 3.432 .
H(4) F(4) 2.950 .
H(4) F(34) 3.262 3_554
H(4) F(40) 2.637 3_554
H(4) F(41) 2.959 3_554
H(4) F(42) 3.539 3_554
H(4) C(1) 2.739 .
H(4) C(2) 2.045 .
H(4) C(3) 3.337 .
H(4) C(6) 2.969 .
H(4) C(45) 3.499 3_554
H(4) C(46) 3.494 3_554
H(4) C(48) 3.543 3_554
H(4) H(1) 2.410 .
H(4) H(3) 3.389 .
H(4) H(5) 1.584 .
H(4) H(6) 1.584 .
H(4) H(17) 3.385 .
H(4) H(27) 3.450 3_554
H(5) F(34) 3.451 3_554
H(5) F(40) 3.457 3_554
H(5) C(1) 2.956 .
H(5) C(2) 2.050 .
H(5) C(3) 3.084 .
H(5) C(6) 3.401 .
H(5) C(8) 3.553 .
H(5) C(25) 3.172 3_554
H(5) C(26) 3.353 3_554
H(5) C(27) 3.419 3_554
H(5) C(28) 3.360 3_554
H(5) C(29) 3.198 3_554
H(5) C(30) 3.081 3_554
H(5) C(46) 3.129 3_554
H(5) H(1) 3.174 .
H(5) H(3) 3.440 .
H(5) H(4) 1.584 .
H(5) H(6) 1.584 .
H(5) H(7) 3.054 .
H(5) H(21) 3.498 3_554
H(5) H(27) 2.793 3_554
H(6) Ir(1) 3.545 .
H(6) F(9) 3.541 3_554
H(6) F(34) 2.965 3_554
H(6) F(35) 3.449 3_554
H(6) F(40) 2.838 3_554
H(6) F(41) 3.352 3_554
H(6) C(1) 3.331 .
H(6) C(2) 2.040 .
H(6) C(3) 2.732 .
H(6) C(8) 2.860 .
H(6) H(4) 1.584 .
H(6) H(5) 1.584 .
H(6) H(7) 2.213 .
H(6) H(8) 3.585 .
H(6) H(9) 3.392 .
H(6) H(27) 3.467 3_554
H(7) F(5) 3.361 7_556
H(7) F(9) 3.085 3_554
H(7) F(31) 2.972 5_567
H(7) F(32) 3.017 5_567
H(7) F(33) 3.325 5_567
H(7) F(43) 3.589 3_554
H(7) C(2) 2.656 .
H(7) C(3) 2.034 .
H(7) C(4) 3.340 .
H(7) C(7) 2.753 .
H(7) C(28) 3.506 3_554
H(7) H(5) 3.054 .
H(7) H(6) 2.213 .
H(7) H(8) 1.584 .
H(7) H(9) 1.584 .
H(7) H(20) 3.252 3_554
H(7) H(26) 3.073 5_567
H(8) F(5) 3.301 7_556
H(8) F(12) 3.003 3_554
H(8) F(14) 2.801 3_554
H(8) F(17) 2.781 4_564
H(8) F(18) 3.070 4_564
H(8) F(38) 3.461 5_567
H(8) F(39) 3.149 5_567
H(8) C(2) 3.204 .
H(8) C(3) 2.034 .
H(8) C(4) 2.796 .
H(8) C(9) 3.024 .
H(8) C(28) 3.512 3_554
H(8) C(39) 3.504 4_564
H(8) H(6) 3.585 .
H(8) H(7) 1.584 .
H(8) H(9) 1.584 .
H(8) H(10) 3.441 .
H(8) H(11) 2.471 .
H(8) H(20) 2.959 3_554
H(8) H(26) 3.129 5_567
H(9) Ir(1) 3.407 .
H(9) F(31) 2.914 5_567
H(9) F(32) 2.800 5_567
H(9) F(33) 2.859 5_567
H(9) F(38) 3.130 5_567
H(9) F(39) 3.014 5_567
H(9) C(2) 3.215 .
H(9) C(3) 2.042 .
H(9) C(4) 2.903 .
H(9) C(9) 3.219 .
H(9) C(11) 3.566 .
H(9) C(14) 3.369 .
H(9) C(44) 2.956 5_567
H(9) H(6) 3.392 .
H(9) H(7) 1.584 .
H(9) H(8) 1.584 .
H(9) H(11) 2.664 .
H(9) H(26) 2.158 5_567
H(10) F(6) 3.325 2_555
H(10) F(12) 3.148 3_554
H(10) F(14) 3.335 3_554
H(10) F(18) 3.082 4_564
H(10) F(27) 2.615 4_564
H(10) F(29) 2.358 4_564
H(10) F(30) 2.733 4_564
H(10) C(3) 3.158 .
H(10) C(4) 2.032 .
H(10) C(5) 2.817 .
H(10) C(10) 3.090 .
H(10) H(8) 3.441 .
H(10) H(11) 1.584 .
H(10) H(12) 1.584 .
H(10) H(14) 3.483 .
H(10) H(15) 2.548 .
H(11) F(18) 2.756 4_564
H(11) F(37) 3.186 5_567
H(11) F(38) 2.849 5_567
H(11) F(39) 3.029 5_567
H(11) C(3) 2.651 .
H(11) C(4) 2.046 .
H(11) C(5) 3.359 .
H(11) C(8) 2.724 .
H(11) H(8) 2.471 .
H(11) H(9) 2.664 .
H(11) H(10) 1.584 .
H(11) H(12) 1.584 .
H(12) Ir(1) 3.448 .
H(12) P(1) 3.350 .
H(12) F(6) 2.809 2_555
H(12) C(3) 3.190 .
H(12) C(4) 2.031 .
H(12) C(5) 2.860 .
H(12) C(10) 3.165 .
H(12) C(11) 3.434 .
H(12) C(12) 3.084 .
H(12) C(15) 2.932 .
H(12) H(10) 1.584 .
H(12) H(11) 1.584 .
H(12) H(15) 2.583 .
H(13) Ir(1) 3.374 .
H(13) F(9) 3.176 6_557
H(13) F(19) 2.640 .
H(13) F(22) 2.953 .
H(13) F(23) 3.471 .
H(13) F(34) 2.992 6_557
H(13) F(35) 2.708 6_557
H(13) F(36) 2.876 6_557
H(13) F(43) 2.858 6_557
H(13) C(1) 2.886 .
H(13) C(4) 3.216 .
H(13) C(5) 2.036 .
H(13) C(6) 3.162 .
H(13) C(12) 3.591 .
H(13) H(2) 2.608 .
H(13) H(3) 3.580 .
H(13) H(14) 1.584 .
H(13) H(15) 1.584 .
H(14) F(15) 3.406 3_554
H(14) F(27) 3.404 4_564
H(14) F(29) 3.124 4_564
H(14) F(30) 2.936 4_564
H(14) F(31) 3.168 4_564
H(14) F(32) 3.485 4_564
H(14) F(34) 2.969 6_557
H(14) F(35) 2.993 6_557
H(14) F(36) 3.213 6_557
H(14) F(43) 3.564 6_557
H(14) C(1) 2.875 .
H(14) C(4) 3.180 .
H(14) C(5) 2.046 .
H(14) C(6) 3.118 .
H(14) H(2) 2.856 .
H(14) H(3) 3.100 .
H(14) H(10) 3.483 .
H(14) H(13) 1.584 .
H(14) H(15) 1.584 .
H(15) F(6) 3.204 2_555
H(15) F(9) 2.901 6_557
H(15) F(27) 3.451 4_564
H(15) F(29) 3.014 4_564
H(15) F(30) 2.794 4_564
H(15) F(31) 3.289 4_564
H(15) F(43) 2.840 6_557
H(15) C(1) 3.386 .
H(15) C(4) 2.654 .
H(15) C(5) 2.031 .
H(15) C(9) 2.732 .
H(15) H(10) 2.548 .
H(15) H(12) 2.583 .
H(15) H(13) 1.584 .
H(15) H(14) 1.584 .
H(16) F(1) 2.986 .
H(16) F(3) 2.648 .
H(16) F(21) 3.499 6_457
H(16) F(24) 3.335 6_457
H(16) C(17) 2.040 .
H(16) C(19) 2.059 .
H(16) C(20) 3.284 .
H(16) C(22) 3.233 .
H(16) C(23) 2.638 .
H(16) C(41) 2.618 .
H(16) C(42) 2.791 .
H(16) C(46) 3.329 .
H(16) B(1) 2.814 .
H(16) H(25) 2.865 .
H(17) F(1) 3.526 .
H(17) F(2) 2.436 .
H(17) F(4) 2.702 .
H(17) F(5) 2.880 .
H(17) F(16) 2.922 6_457
H(17) F(17) 3.278 6_457
H(17) F(40) 2.570 3_554
H(17) F(41) 2.422 3_554
H(17) F(42) 2.590 3_554
H(17) C(18) 3.297 .
H(17) C(19) 2.058 .
H(17) C(21) 2.048 .
H(17) C(22) 3.268 .
H(17) C(23) 2.701 .
H(17) C(24) 2.624 .
H(17) H(4) 3.385 .
H(18) F(5) 3.559 .
H(18) F(6) 2.393 .
H(18) F(8) 3.138 5_557
H(18) F(44) 3.028 5_557
H(18) C(17) 2.039 .
H(18) C(18) 3.229 .
H(18) C(20) 3.254 .
H(18) C(21) 2.027 .
H(18) C(24) 2.662 .
H(18) C(25) 2.765 .
H(18) C(26) 3.158 .
H(18) C(30) 3.444 .
H(18) C(33) 3.295 .
H(18) C(38) 3.149 .
H(18) B(1) 2.745 .
H(18) H(19) 3.229 .
H(18) H(24) 2.531 .
H(19) F(8) 3.354 5_557
H(19) F(9) 3.447 .
H(19) F(21) 2.878 6_457
H(19) F(22) 3.243 6_457
H(19) F(43) 3.117 .
H(19) F(44) 3.193 5_557
H(19) F(45) 2.522 .
H(19) F(7) 2.432 .
H(19) C(17) 2.849 .
H(19) C(18) 3.590 .
H(19) C(22) 3.208 .
H(19) C(25) 2.056 .
H(19) C(27) 2.054 .
H(19) C(28) 3.271 .
H(19) C(30) 3.253 .
H(19) C(31) 2.627 .
H(19) C(41) 3.251 .
H(19) C(46) 3.017 .
H(19) B(1) 2.758 .
H(19) H(18) 3.229 .
H(19) H(27) 2.291 .
H(20) F(8) 2.323 .
H(20) F(9) 3.008 .
H(20) F(11) 2.657 .
H(20) F(12) 2.961 .
H(20) F(13) 3.473 .
H(20) F(14) 2.455 .
H(20) F(17) 2.822 2_545
H(20) F(43) 3.382 .
H(20) F(44) 2.699 .
H(20) F(45) 3.351 5_557
H(20) C(8) 3.517 3_555
H(20) C(26) 3.289 .
H(20) C(27) 2.044 .
H(20) C(29) 2.048 .
H(20) C(30) 3.294 .
H(20) C(31) 2.669 .
H(20) C(32) 2.696 .
H(20) H(7) 3.252 3_555
H(20) H(8) 2.959 3_555
H(21) F(10) 2.353 .
H(21) F(12) 3.408 .
H(21) F(13) 2.961 .
H(21) F(15) 2.665 .
H(21) C(25) 2.052 .
H(21) C(26) 3.252 .
H(21) C(28) 3.283 .
H(21) C(29) 2.059 .
H(21) C(32) 2.652 .
H(21) C(33) 2.561 .
H(21) C(34) 2.679 .
H(21) C(35) 3.475 .
H(21) C(38) 3.276 .
H(21) B(1) 2.814 .
H(21) H(5) 3.498 3_555
H(21) H(22) 2.791 .
H(22) F(16) 3.132 .
H(22) F(18) 2.505 .
H(22) C(25) 3.348 .
H(22) C(30) 3.314 .
H(22) C(33) 2.055 .
H(22) C(35) 2.051 .
H(22) C(36) 3.261 .
H(22) C(38) 3.252 .
H(22) C(39) 2.626 .
H(22) C(41) 2.720 .
H(22) C(42) 2.809 .
H(22) B(1) 2.772 .
H(22) H(1) 3.543 3_555
H(22) H(3) 3.008 3_555
H(22) H(21) 2.791 .
H(22) H(25) 2.780 .
H(23) F(1) 3.231 6_557
H(23) F(16) 3.292 .
H(23) F(17) 2.477 .
H(23) F(19) 3.397 .
H(23) F(21) 2.411 .
H(23) F(22) 2.804 .
H(23) F(24) 2.825 .
H(23) C(19) 3.511 6_557
H(23) C(34) 3.277 .
H(23) C(35) 2.031 .
H(23) C(37) 2.048 .
H(23) C(38) 3.290 .
H(23) C(39) 2.660 .
H(23) C(40) 2.694 .
H(24) F(19) 3.048 .
H(24) F(20) 2.560 .
H(24) F(23) 2.381 .
H(24) C(17) 2.678 .
H(24) C(18) 3.576 .
H(24) C(21) 3.400 .
H(24) C(22) 2.582 .
H(24) C(33) 2.053 .
H(24) C(34) 3.251 .
H(24) C(36) 3.278 .
H(24) C(37) 2.052 .
H(24) C(40) 2.673 .
H(24) B(1) 2.854 .
H(24) H(18) 2.531 .
H(25) F(11) 3.549 2_555
H(25) F(25) 2.637 .
H(25) F(26) 2.472 .
H(25) F(27) 2.830 .
H(25) F(28) 2.438 .
H(25) F(29) 3.189 .
H(25) F(30) 3.587 .
H(25) C(13) 3.166 .
H(25) C(16) 3.414 .
H(25) C(17) 3.460 .
H(25) C(18) 3.421 .
H(25) C(33) 2.711 .
H(25) C(34) 2.813 .
H(25) C(41) 2.059 .
H(25) C(43) 2.028 .
H(25) C(44) 3.258 .
H(25) C(46) 3.244 .
H(25) C(47) 2.615 .
H(25) B(1) 2.796 .
H(25) H(16) 2.865 .
H(25) H(22) 2.780 .
H(26) F(4) 3.397 3_555
H(26) F(5) 2.862 3_555
H(26) F(29) 3.314 .
H(26) F(30) 2.765 .
H(26) F(31) 2.402 .
H(26) F(32) 2.566 .
H(26) F(33) 2.712 .
H(26) F(37) 3.063 .
H(26) F(38) 2.709 .
H(26) F(39) 2.469 .
H(26) F(40) 3.373 .
H(26) F(41) 2.956 .
H(26) F(42) 2.564 .
H(26) C(8) 2.916 5_567
H(26) C(42) 3.273 .
H(26) C(43) 2.046 .
H(26) C(45) 2.053 .
H(26) C(46) 3.277 .
H(26) C(47) 2.645 .
H(26) C(48) 2.645 .
H(26) H(7) 3.073 5_567
H(26) H(8) 3.129 5_567
H(26) H(9) 2.158 5_567
H(27) F(21) 2.912 6_457
H(27) F(24) 3.257 6_457
H(27) F(34) 2.407 .
H(27) F(35) 2.334 .
H(27) F(36) 2.598 .
H(27) F(37) 3.399 .
H(27) F(40) 3.178 .
H(27) F(41) 3.457 .
H(27) C(7) 3.407 3_555
H(27) C(25) 2.708 .
H(27) C(26) 2.473 .
H(27) C(27) 3.368 .
H(27) C(41) 2.048 .
H(27) C(42) 3.243 .
H(27) C(44) 3.260 .
H(27) C(45) 2.033 .
H(27) C(48) 2.635 .
H(27) B(1) 2.821 .
H(27) H(4) 3.450 3_555
H(27) H(5) 2.793 3_555
H(27) H(6) 3.467 3_555
H(27) H(19) 2.291 .

loop_
_geom_torsion_atom_site_label_1
_geom_torsion_atom_site_label_2
_geom_torsion_atom_site_label_3
_geom_torsion_atom_site_label_4
_geom_torsion
P(1) Ir(1) C(1) C(2) -136.3(4)
P(1) Ir(1) C(1) C(5) -20.8(7)
P(1) Ir(1) C(1) C(6) 99.5(7)
C(1) Ir(1) P(1) C(11) 107.2(9)
C(1) Ir(1) P(1) C(12) -13.9(7)
C(1) Ir(1) P(1) C(13) -119.4(6)
C(1) Ir(1) P(1) C(14) 123.7(8)
C(1) Ir(1) P(1) C(15) 2.6(7)
C(1) Ir(1) P(1) C(16) -133.0(7)
P(1) Ir(1) C(2) C(1) 132.5(4)
P(1) Ir(1) C(2) C(3) 15.9(7)
P(1) Ir(1) C(2) C(7) -107.4(7)
C(2) Ir(1) P(1) C(11) 12.4(9)
C(2) Ir(1) P(1) C(12) -108.7(7)
C(2) Ir(1) P(1) C(13) 145.7(6)
C(2) Ir(1) P(1) C(14) 28.9(9)
C(2) Ir(1) P(1) C(15) -92.2(7)
C(2) Ir(1) P(1) C(16) 132.1(7)
P(1) Ir(1) C(3) C(2) -172.5(3)
P(1) Ir(1) C(3) C(4) 70.5(4)
P(1) Ir(1) C(3) C(8) -53.2(6)
C(3) Ir(1) P(1) C(11) 23.3(8)
C(3) Ir(1) P(1) C(12) -97.7(6)
C(3) Ir(1) P(1) C(13) 156.7(5)
C(3) Ir(1) P(1) C(14) 39.9(7)
C(3) Ir(1) P(1) C(15) -81.3(6)
C(3) Ir(1) P(1) C(16) 143.1(6)
P(1) Ir(1) C(4) C(3) -121.8(3)
P(1) Ir(1) C(4) C(5) 119.1(3)
P(1) Ir(1) C(4) C(9) -1.9(6)
C(4) Ir(1) P(1) C(11) 57.8(8)
C(4) Ir(1) P(1) C(12) -63.2(6)
C(4) Ir(1) P(1) C(13) -168.8(5)
C(4) Ir(1) P(1) C(14) 74.4(7)
C(4) Ir(1) P(1) C(15) -46.8(6)
C(4) Ir(1) P(1) C(16) 177.6(6)
P(1) Ir(1) C(5) C(1) 169.7(3)
P(1) Ir(1) C(5) C(4) -73.0(4)
P(1) Ir(1) C(5) C(10) 49.8(7)
C(5) Ir(1) P(1) C(11) 93.1(8)
C(5) Ir(1) P(1) C(12) -27.9(6)
C(5) Ir(1) P(1) C(13) -133.5(5)
C(5) Ir(1) P(1) C(14) 109.6(7)
C(5) Ir(1) P(1) C(15) -11.5(6)
C(5) Ir(1) P(1) C(16) -147.1(6)
C(1) Ir(1) C(2) C(3) -116.6(5)
C(1) Ir(1) C(2) C(7) 120.1(8)
C(2) Ir(1) C(1) C(5) 115.5(6)
C(2) Ir(1) C(1) C(6) -124.2(9)
C(1) Ir(1) C(3) C(2) 37.7(4)
C(1) Ir(1) C(3) C(4) -79.3(4)
C(1) Ir(1) C(3) C(8) 157.0(7)
C(3) Ir(1) C(1) C(2) -38.1(4)
C(3) Ir(1) C(1) C(5) 77.5(4)
C(3) Ir(1) C(1) C(6) -162.3(8)
C(1) Ir(1) C(4) C(3) 80.9(4)
C(1) Ir(1) C(4) C(5) -38.2(4)
C(1) Ir(1) C(4) C(9) -159.2(7)
C(4) Ir(1) C(1) C(2) -79.0(4)
C(4) Ir(1) C(1) C(5) 36.5(3)
C(4) Ir(1) C(1) C(6) 156.8(8)
C(1) Ir(1) C(5) C(4) 117.3(5)
C(1) Ir(1) C(5) C(10) -120.0(8)
C(5) Ir(1) C(1) C(2) -115.5(6)
C(5) Ir(1) C(1) C(6) 120.3(8)
C(2) Ir(1) C(3) C(4) -117.0(5)
C(2) Ir(1) C(3) C(8) 119.3(7)
C(3) Ir(1) C(2) C(1) 116.6(5)
C(3) Ir(1) C(2) C(7) -123.3(8)
C(2) Ir(1) C(4) C(3) 38.3(4)
C(2) Ir(1) C(4) C(5) -80.8(4)
C(2) Ir(1) C(4) C(9) 158.2(7)
C(4) Ir(1) C(2) C(1) 80.0(4)
C(4) Ir(1) C(2) C(3) -36.6(3)
C(4) Ir(1) C(2) C(7) -159.9(7)
C(2) Ir(1) C(5) C(1) -38.2(4)
C(2) Ir(1) C(5) C(4) 79.0(4)
C(2) Ir(1) C(5) C(10) -158.2(7)
C(5) Ir(1) C(2) C(1) 38.8(4)
C(5) Ir(1) C(2) C(3) -77.8(4)
C(5) Ir(1) C(2) C(7) 158.8(7)
C(3) Ir(1) C(4) C(5) -119.1(5)
C(3) Ir(1) C(4) C(9) 119.9(8)
C(4) Ir(1) C(3) C(2) 117.0(5)
C(4) Ir(1) C(3) C(8) -123.7(8)
C(3) Ir(1) C(5) C(1) -81.3(4)
C(3) Ir(1) C(5) C(4) 36.0(3)
C(3) Ir(1) C(5) C(10) 158.7(7)
C(5) Ir(1) C(3) C(2) 80.9(4)
C(5) Ir(1) C(3) C(4) -36.1(3)
C(5) Ir(1) C(3) C(8) -159.8(7)
C(4) Ir(1) C(5) C(1) -117.3(5)
C(4) Ir(1) C(5) C(10) 122.8(8)
C(5) Ir(1) C(4) C(3) 119.1(5)
C(5) Ir(1) C(4) C(9) -121.0(8)
Ir(1) P(1) C(11) C(14) 64(3)
Ir(1) P(1) C(12) C(15) 134(2)
Ir(1) P(1) C(13) C(16) -137(2)
Ir(1) P(1) C(14) C(11) -122(3)
Ir(1) P(1) C(15) C(12) -53(2)
Ir(1) P(1) C(16) C(13) 49(2)
C(11) P(1) C(12) C(15) 6(2)
C(12) P(1) C(11) C(14) -174(3)
C(11) P(1) C(13) C(16) -2(2)
C(13) P(1) C(11) C(14) -65(3)
C(11) P(1) C(15) C(12) -174(2)
C(15) P(1) C(11) C(14) -172(3)
C(11) P(1) C(16) C(13) 178(2)
C(16) P(1) C(11) C(14) -66(3)
C(12) P(1) C(13) C(16) 112(2)
C(13) P(1) C(12) C(15) -114(2)
C(12) P(1) C(14) C(11) 7(3)
C(14) P(1) C(12) C(15) 4(2)
C(12) P(1) C(16) C(13) -72(2)
C(16) P(1) C(12) C(15) -98(2)
C(13) P(1) C(14) C(11) 121(3)
C(14) P(1) C(13) C(16) -19(2)
C(13) P(1) C(15) C(12) 70(2)
C(15) P(1) C(13) C(16) 93(2)
C(14) P(1) C(15) C(12) -176(2)
C(15) P(1) C(14) C(11) 8(3)
C(14) P(1) C(16) C(13) 162(2)
C(16) P(1) C(14) C(11) 115(3)
C(15) P(1) C(16) C(13) -92(2)
C(16) P(1) C(15) C(12) 88(2)
F(44) F(8) C(31) F(9) 125(2)
F(44) F(8) C(31) F(43) 109(2)
F(44) F(8) C(31) F(45) -6(2)
F(44) F(8) C(31) F(7) 10(2)
F(44) F(8) C(31) C(27) -128.5(19)
F(43) F(9) C(31) F(8) -140.5(15)
F(43) F(9) C(31) F(44) -124.2(15)
F(43) F(9) C(31) F(45) -24.5(17)
F(43) F(9) C(31) F(7) -14.3(16)
F(43) F(9) C(31) C(27) 111.9(14)
F(13) F(10) F(15) F(12) -3.8(11)
F(13) F(10) F(15) C(32) -26.2(7)
F(15) F(10) F(13) F(11) 16.3(19)
F(15) F(10) F(13) C(32) 29.8(8)
F(13) F(10) C(32) F(11) 8.0(7)
F(13) F(10) C(32) F(12) 128.1(8)
F(13) F(10) C(32) F(14) 88.8(10)
F(13) F(10) C(32) F(15) 150.7(8)
F(13) F(10) C(32) C(29) -113.5(7)
C(32) F(10) F(13) F(11) -13.4(13)
F(15) F(10) C(32) F(11) -142.6(6)
F(15) F(10) C(32) F(12) -22.6(6)
F(15) F(10) C(32) F(13) -150.7(8)
F(15) F(10) C(32) F(14) -61.9(9)
F(15) F(10) C(32) C(29) 95.8(6)
C(32) F(10) F(15) F(12) 22.4(6)
F(13) F(11) F(14) F(12) 11.3(11)
F(13) F(11) F(14) C(32) 30.2(6)
F(14) F(11) F(13) F(10) -19.0(17)
F(14) F(11) F(13) C(32) -33.0(6)
F(13) F(11) C(32) F(10) -7.1(6)
F(13) F(11) C(32) F(12) -127.2(7)
F(13) F(11) C(32) F(14) -140.7(7)
F(13) F(11) C(32) F(15) -76.6(10)
F(13) F(11) C(32) C(29) 116.1(7)
C(32) F(11) F(13) F(10) 14.0(14)
F(14) F(11) C(32) F(10) 133.7(6)
F(14) F(11) C(32) F(12) 13.5(6)
F(14) F(11) C(32) F(13) 140.7(7)
F(14) F(11) C(32) F(15) 64.1(10)
F(14) F(11) C(32) C(29) -103.1(6)
C(32) F(11) F(14) F(12) -18.9(8)
F(14) F(12) F(15) F(10) 4.1(19)
F(14) F(12) F(15) C(32) 25.5(15)
F(15) F(12) F(14) F(11) -9(2)
F(15) F(12) F(14) C(32) -25.4(15)
F(14) F(12) C(32) F(10) -139.4(8)
F(14) F(12) C(32) F(11) -19.2(8)
F(14) F(12) C(32) F(13) -86.2(11)
F(14) F(12) C(32) F(15) -164.9(9)
F(14) F(12) C(32) C(29) 99.0(7)
C(32) F(12) F(14) F(11) 16.6(7)
F(15) F(12) C(32) F(10) 25.6(7)
F(15) F(12) C(32) F(11) 145.8(7)
F(15) F(12) C(32) F(13) 78.7(10)
F(15) F(12) C(32) F(14) 164.9(9)
F(15) F(12) C(32) C(29) -96.0(6)
C(32) F(12) F(15) F(10) -21.3(6)
F(10) F(13) C(32) F(11) -171.3(8)
F(10) F(13) C(32) F(12) -80.9(10)
F(10) F(13) C(32) F(14) -129.4(7)
F(10) F(13) C(32) F(15) -27.0(7)
F(10) F(13) C(32) C(29) 93.2(8)
F(11) F(13) C(32) F(10) 171.3(8)
F(11) F(13) C(32) F(12) 90.4(9)
F(11) F(13) C(32) F(14) 41.9(7)
F(11) F(13) C(32) F(15) 144.3(6)
F(11) F(13) C(32) C(29) -95.5(7)
F(11) F(14) C(32) F(10) -97.4(9)
F(11) F(14) C(32) F(12) -160.7(8)
F(11) F(14) C(32) F(13) -38.2(7)
F(11) F(14) C(32) F(15) -148.9(6)
F(11) F(14) C(32) C(29) 104.3(6)
F(12) F(14) C(32) F(10) 63.3(11)
F(12) F(14) C(32) F(11) 160.7(8)
F(12) F(14) C(32) F(13) 122.5(9)
F(12) F(14) C(32) F(15) 11.8(7)
F(12) F(14) C(32) C(29) -95.0(8)
F(10) F(15) C(32) F(11) 85.0(10)
F(10) F(15) C(32) F(12) 152.7(7)
F(10) F(15) C(32) F(13) 23.0(6)
F(10) F(15) C(32) F(14) 142.7(6)
F(10) F(15) C(32) C(29) -107.4(6)
F(12) F(15) C(32) F(10) -152.7(7)
F(12) F(15) C(32) F(11) -67.6(11)
F(12) F(15) C(32) F(13) -129.7(8)
F(12) F(15) C(32) F(14) -10.0(6)
F(12) F(15) C(32) C(29) 99.9(6)
F(22) F(19) F(23) F(20) 11.2(18)
F(22) F(19) F(23) C(40) 28.2(11)
F(23) F(19) F(22) F(21) -2.8(15)
F(23) F(19) F(22) C(40) -23.8(9)
F(22) F(19) C(40) F(20) -144.7(9)
F(22) F(19) C(40) F(21) -24.3(9)
F(22) F(19) C(40) F(23) -154.9(9)
F(22) F(19) C(40) F(24) -56.1(13)
F(22) F(19) C(40) C(37) 96.4(8)
C(40) F(19) F(22) F(21) 21.0(8)
F(23) F(19) C(40) F(20) 10.2(6)
F(23) F(19) C(40) F(21) 130.6(7)
F(23) F(19) C(40) F(22) 154.9(9)
F(23) F(19) C(40) F(24) 98.8(10)
F(23) F(19) C(40) C(37) -108.7(6)
C(40) F(19) F(23) F(20) -16.9(10)
F(23) F(20) F(24) F(21) 5.1(17)
F(23) F(20) F(24) C(40) 30.7(11)
F(24) F(20) F(23) F(19) -11.4(16)
F(24) F(20) F(23) C(40) -25.7(9)
F(23) F(20) C(40) F(19) -16.2(9)
F(23) F(20) C(40) F(21) -136.6(9)
F(23) F(20) C(40) F(22) -51.2(13)
F(23) F(20) C(40) F(24) -153.4(9)
F(23) F(20) C(40) C(37) 103.4(8)
C(40) F(20) F(23) F(19) 14.3(8)
F(24) F(20) C(40) F(19) 137.3(7)
F(24) F(20) C(40) F(21) 16.8(6)
F(24) F(20) C(40) F(22) 102.2(11)
F(24) F(20) C(40) F(23) 153.4(9)
F(24) F(20) C(40) C(37) -103.2(6)
C(40) F(20) F(24) F(21) -25.6(9)
F(22) F(21) F(24) F(20) 4.0(16)
F(22) F(21) F(24) C(40) -17.5(10)
F(24) F(21) F(22) F(19) -4.0(18)
F(24) F(21) F(22) C(40) 20.7(12)
F(22) F(21) C(40) F(19) 16.3(6)
F(22) F(21) C(40) F(20) 136.7(7)
F(22) F(21) C(40) F(23) 101.7(9)
F(22) F(21) C(40) F(24) 163.0(10)
F(22) F(21) C(40) C(37) -104.2(6)
C(40) F(21) F(22) F(19) -24.7(10)
F(24) F(21) C(40) F(19) -146.7(9)
F(24) F(21) C(40) F(20) -26.3(10)
F(24) F(21) C(40) F(22) -163.0(10)
F(24) F(21) C(40) F(23) -61.3(12)
F(24) F(21) C(40) C(37) 92.8(9)
C(40) F(21) F(24) F(20) 21.4(7)
F(19) F(22) C(40) F(20) 56.1(13)
F(19) F(22) C(40) F(21) 156.0(9)
F(19) F(22) C(40) F(23) 25.7(9)
F(19) F(22) C(40) F(24) 144.8(9)
F(19) F(22) C(40) C(37) -98.4(8)
F(21) F(22) C(40) F(19) -156.0(9)
F(21) F(22) C(40) F(20) -99.9(10)
F(21) F(22) C(40) F(23) -130.3(7)
F(21) F(22) C(40) F(24) -11.3(6)
F(21) F(22) C(40) C(37) 105.6(6)
F(19) F(23) C(40) F(20) -164.1(9)
F(19) F(23) C(40) F(21) -101.7(9)
F(19) F(23) C(40) F(22) -17.1(6)
F(19) F(23) C(40) F(24) -137.2(7)
F(19) F(23) C(40) C(37) 104.8(6)
F(20) F(23) C(40) F(19) 164.1(9)
F(20) F(23) C(40) F(21) 62.5(11)
F(20) F(23) C(40) F(22) 147.0(9)
F(20) F(23) C(40) F(24) 27.0(9)
F(20) F(23) C(40) C(37) -91.1(8)
F(20) F(24) C(40) F(19) -102.1(10)
F(20) F(24) C(40) F(21) -154.3(9)
F(20) F(24) C(40) F(22) -137.1(7)
F(20) F(24) C(40) F(23) -16.7(6)
F(20) F(24) C(40) C(37) 104.9(6)
F(21) F(24) C(40) F(19) 52.2(13)
F(21) F(24) C(40) F(20) 154.3(9)
F(21) F(24) C(40) F(22) 17.2(10)
F(21) F(24) C(40) F(23) 137.7(9)
F(21) F(24) C(40) C(37) -100.7(8)
F(26) F(25) F(28) C(47) 22(3)
F(28) F(25) F(26) F(27) -163(5)
F(28) F(25) F(26) F(29) -171(4)
F(28) F(25) F(26) C(47) -153(4)
F(26) F(25) F(33) F(31) -0.7(14)
F(26) F(25) F(33) F(32) 11(2)
F(26) F(25) F(33) C(47) -30.0(14)
F(33) F(25) F(26) F(27) 20(4)
F(33) F(25) F(26) F(28) -177(4)
F(33) F(25) F(26) F(29) 12(2)
F(33) F(25) F(26) C(47) 30.4(13)
F(26) F(25) C(47) F(27) 4.8(17)
F(26) F(25) C(47) F(28) -14(2)
F(26) F(25) C(47) F(29) 18(2)
F(26) F(25) C(47) F(30) 60(2)
F(26) F(25) C(47) F(31) 114.5(18)
F(26) F(25) C(47) F(32) 127.1(16)
F(26) F(25) C(47) F(33) 144.2(18)
F(26) F(25) C(47) C(43) -114.8(16)
C(47) F(25) F(26) F(27) -10(3)
C(47) F(25) F(26) F(28) 153(4)
C(47) F(25) F(26) F(29) -18.6(18)
F(28) F(25) F(33) F(31) -3(3)
F(28) F(25) F(33) F(32) 9(5)
F(28) F(25) F(33) C(47) -32(4)
F(33) F(25) F(28) F(26) 4(6)
F(33) F(25) F(28) C(47) 27(3)
F(28) F(25) C(47) F(26) 14(2)
F(28) F(25) C(47) F(27) 19(2)
F(28) F(25) C(47) F(29) 33(3)
F(28) F(25) C(47) F(30) 74(3)
F(28) F(25) C(47) F(31) 129(2)
F(28) F(25) C(47) F(32) 142(2)
F(28) F(25) C(47) F(33) 159(2)
F(28) F(25) C(47) C(43) -100(2)
C(47) F(25) F(28) F(26) -22(3)
F(33) F(25) C(47) F(26) -144.2(18)
F(33) F(25) C(47) F(27) -139.4(10)
F(33) F(25) C(47) F(28) -159(2)
F(33) F(25) C(47) F(29) -125.8(12)
F(33) F(25) C(47) F(30) -85(2)
F(33) F(25) C(47) F(31) -29.7(13)
F(33) F(25) C(47) F(32) -17.0(8)
F(33) F(25) C(47) C(43) 101.0(9)
C(47) F(25) F(33) F(31) 29.3(11)
C(47) F(25) F(33) F(32) 41.0(18)
F(25) F(26) F(27) F(29) -22(5)
F(25) F(26) F(27) F(30) -21(4)
F(25) F(26) F(27) C(47) 11(3)
F(25) F(26) F(28) C(47) -29(4)
F(25) F(26) F(29) F(27) 165(4)
F(25) F(26) F(29) F(30) -13(3)
F(25) F(26) F(29) C(47) 23(2)
F(25) F(26) C(47) F(27) -174.6(19)
F(25) F(26) C(47) F(28) 13(2)
F(25) F(26) C(47) F(29) -164.2(17)
F(25) F(26) C(47) F(30) -141.6(18)
F(25) F(26) C(47) F(31) -90(2)
F(25) F(26) C(47) F(32) -60.3(19)
F(25) F(26) C(47) F(33) -34.1(17)
F(25) F(26) C(47) C(43) 84.5(16)
F(27) F(26) F(29) F(30) -179(3)
F(27) F(26) F(29) C(47) -143(3)
F(29) F(26) F(27) F(30) 1(2)
F(29) F(26) F(27) C(47) 33(3)
F(27) F(26) C(47) F(25) 174.6(19)
F(27) F(26) C(47) F(28) -172(2)
F(27) F(26) C(47) F(29) 10.3(10)
F(27) F(26) C(47) F(30) 33.0(14)
F(27) F(26) C(47) F(31) 85.0(16)
F(27) F(26) C(47) F(32) 114.3(12)
F(27) F(26) C(47) F(33) 140.4(11)
F(27) F(26) C(47) C(43) -100.9(12)
C(47) F(26) F(27) F(29) -33(3)
C(47) F(26) F(27) F(30) -31.6(13)
F(28) F(26) F(29) F(27) 151(9)
F(28) F(26) F(29) F(30) -28(8)
F(28) F(26) F(29) C(47) 8(7)
F(29) F(26) F(28) F(25) 21(10)
F(29) F(26) F(28) C(47) -7(6)
F(28) F(26) C(47) F(25) -13(2)
F(28) F(26) C(47) F(27) 172(2)
F(28) F(26) C(47) F(29) -177(2)
F(28) F(26) C(47) F(30) -155(2)
F(28) F(26) C(47) F(31) -103(2)
F(28) F(26) C(47) F(32) -73(2)
F(28) F(26) C(47) F(33) -47(2)
F(28) F(26) C(47) C(43) 71(2)
C(47) F(26) F(28) F(25) 29(4)
F(29) F(26) C(47) F(25) 164.2(17)
F(29) F(26) C(47) F(27) -10.3(10)
F(29) F(26) C(47) F(28) 177(2)
F(29) F(26) C(47) F(30) 22.6(12)
F(29) F(26) C(47) F(31) 74.6(14)
F(29) F(26) C(47) F(32) 104.0(11)
F(29) F(26) C(47) F(33) 130.1(10)
F(29) F(26) C(47) C(43) -111.2(10)
C(47) F(26) F(29) F(27) 143(3)
C(47) F(26) F(29) F(30) -36.0(18)
F(26) F(27) F(29) F(30) 2(5)
F(26) F(27) F(29) C(47) 25(2)
F(26) F(27) F(30) F(29) -178(4)
F(26) F(27) F(30) F(31) -1(2)
F(26) F(27) F(30) F(32) -1.4(18)
F(26) F(27) F(30) C(47) 29.0(11)
F(26) F(27) C(47) F(25) -3.7(13)
F(26) F(27) C(47) F(28) 3.0(11)
F(26) F(27) C(47) F(29) -153(2)
F(26) F(27) C(47) F(30) -142.3(15)
F(26) F(27) C(47) F(31) -122.4(13)
F(26) F(27) C(47) F(32) -100.7(14)
F(26) F(27) C(47) F(33) -74.7(19)
F(26) F(27) C(47) C(43) 112.9(12)
F(29) F(27) F(30) F(31) 177(5)
F(29) F(27) F(30) F(32) 177(5)
F(29) F(27) F(30) C(47) -153(4)
F(30) F(27) F(29) F(26) -2(5)
F(30) F(27) F(29) C(47) 23(4)
F(29) F(27) C(47) F(25) 150(2)
F(29) F(27) C(47) F(26) 153(2)
F(29) F(27) C(47) F(28) 156(2)
F(29) F(27) C(47) F(30) 11(2)
F(29) F(27) C(47) F(31) 31(2)
F(29) F(27) C(47) F(32) 53(2)
F(29) F(27) C(47) F(33) 79(2)
F(29) F(27) C(47) C(43) -94(2)
C(47) F(27) F(29) F(26) -25(2)
C(47) F(27) F(29) F(30) -23(4)
F(30) F(27) C(47) F(25) 138.6(14)
F(30) F(27) C(47) F(26) 142.3(15)
F(30) F(27) C(47) F(28) 145.3(12)
F(30) F(27) C(47) F(29) -11(2)
F(30) F(27) C(47) F(31) 19.9(13)
F(30) F(27) C(47) F(32) 41.6(15)
F(30) F(27) C(47) F(33) 67.6(19)
F(30) F(27) C(47) C(43) -104.8(12)
C(47) F(27) F(30) F(29) 153(4)
C(47) F(27) F(30) F(31) -30(2)
C(47) F(27) F(30) F(32) -30.4(10)
F(25) F(28) C(47) F(26) -154(4)
F(25) F(28) C(47) F(27) -161(2)
F(25) F(28) C(47) F(29) -152(2)
F(25) F(28) C(47) F(30) -123(3)
F(25) F(28) C(47) F(31) -61(3)
F(25) F(28) C(47) F(32) -40(2)
F(25) F(28) C(47) F(33) -20(2)
F(25) F(28) C(47) C(43) 87(2)
F(26) F(28) C(47) F(25) 154(4)
F(26) F(28) C(47) F(27) -7(2)
F(26) F(28) C(47) F(29) 3(2)
F(26) F(28) C(47) F(30) 31(2)
F(26) F(28) C(47) F(31) 93(2)
F(26) F(28) C(47) F(32) 114(2)
F(26) F(28) C(47) F(33) 134(2)
F(26) F(28) C(47) C(43) -119(2)
F(26) F(29) F(30) F(27) 1(3)
F(26) F(29) F(30) F(31) -2(3)
F(26) F(29) F(30) F(32) -2(2)
F(26) F(29) F(30) C(47) 26.2(11)
F(26) F(29) C(47) F(25) -12.2(13)
F(26) F(29) C(47) F(27) 23(2)
F(26) F(29) C(47) F(28) -1.0(9)
F(26) F(29) C(47) F(30) -140.4(19)
F(26) F(29) C(47) F(31) -126.4(12)
F(26) F(29) C(47) F(32) -112.0(11)
F(26) F(29) C(47) F(33) -100.5(14)
F(26) F(29) C(47) C(43) 119.4(11)
F(27) F(29) F(30) F(31) -4(6)
F(27) F(29) F(30) F(32) -4(5)
F(27) F(29) F(30) C(47) 25(4)
F(27) F(29) C(47) F(25) -35(2)
F(27) F(29) C(47) F(26) -23(2)
F(27) F(29) C(47) F(28) -24(2)
F(27) F(29) C(47) F(30) -164(2)
F(27) F(29) C(47) F(31) -150(2)
F(27) F(29) C(47) F(32) -135(2)
F(27) F(29) C(47) F(33) -124(2)
F(27) F(29) C(47) C(43) 96(2)
F(30) F(29) C(47) F(25) 128.2(19)
F(30) F(29) C(47) F(26) 140.4(19)
F(30) F(29) C(47) F(27) 164(2)
F(30) F(29) C(47) F(28) 139.4(17)
F(30) F(29) C(47) F(31) 14.0(17)
F(30) F(29) C(47) F(32) 28.4(18)
F(30) F(29) C(47) F(33) 40(2)
F(30) F(29) C(47) C(43) -100.2(17)
C(47) F(29) F(30) F(27) -25(4)
C(47) F(29) F(30) F(31) -29(3)
C(47) F(29) F(30) F(32) -28.6(18)
F(27) F(30) F(31) F(32) -1(3)
F(27) F(30) F(31) F(33) 13(3)
F(27) F(30) F(31) C(47) 29.5(19)
F(27) F(30) F(32) F(31) 179(3)
F(27) F(30) F(32) F(33) 30(3)
F(27) F(30) F(32) C(47) 34.4(12)
F(27) F(30) C(47) F(25) -71(2)
F(27) F(30) C(47) F(26) -34.0(14)
F(27) F(30) C(47) F(28) -45.9(16)
F(27) F(30) C(47) F(29) 7.6(14)
F(27) F(30) C(47) F(31) -153.7(17)
F(27) F(30) C(47) F(32) -144.2(12)
F(27) F(30) C(47) F(33) -142.7(11)
F(27) F(30) C(47) C(43) 103.0(11)
F(29) F(30) F(31) F(32) 0(6)
F(29) F(30) F(31) F(33) 14(5)
F(29) F(30) F(31) C(47) 31(3)
F(29) F(30) F(32) F(31) -180(5)
F(29) F(30) F(32) F(33) 31(4)
F(29) F(30) F(32) C(47) 36(2)
F(29) F(30) C(47) F(25) -79(2)
F(29) F(30) C(47) F(26) -41.6(19)
F(29) F(30) C(47) F(27) -7.6(14)
F(29) F(30) C(47) F(28) -54(2)
F(29) F(30) C(47) F(31) -161(2)
F(29) F(30) C(47) F(32) -151.8(18)
F(29) F(30) C(47) F(33) -150.3(15)
F(29) F(30) C(47) C(43) 95.4(17)
F(31) F(30) F(32) F(33) -149(5)
F(31) F(30) F(32) C(47) -145(4)
F(32) F(30) F(31) F(33) 14(2)
F(32) F(30) F(31) C(47) 31(3)
F(31) F(30) C(47) F(25) 83(2)
F(31) F(30) C(47) F(26) 119.7(15)
F(31) F(30) C(47) F(27) 153.7(17)
F(31) F(30) C(47) F(28) 107.8(18)
F(31) F(30) C(47) F(29) 161(2)
F(31) F(30) C(47) F(32) 9.5(12)
F(31) F(30) C(47) F(33) 11.1(15)
F(31) F(30) C(47) C(43) -103.3(13)
C(47) F(30) F(31) F(32) -31(3)
C(47) F(30) F(31) F(33) -16(2)
F(32) F(30) C(47) F(25) 73(2)
F(32) F(30) C(47) F(26) 110.2(12)
F(32) F(30) C(47) F(27) 144.2(12)
F(32) F(30) C(47) F(28) 98.3(14)
F(32) F(30) C(47) F(29) 151.8(18)
F(32) F(30) C(47) F(31) -9.5(12)
F(32) F(30) C(47) F(33) 1.5(9)
F(32) F(30) C(47) C(43) -112.8(9)
C(47) F(30) F(32) F(31) 145(4)
C(47) F(30) F(32) F(33) -5(2)
F(30) F(31) F(32) F(33) 57(8)
F(30) F(31) F(32) C(47) 28(3)
F(30) F(31) F(33) F(25) -12(2)
F(30) F(31) F(33) F(32) -133(7)
F(30) F(31) F(33) C(47) 16(2)
F(30) F(31) C(47) F(25) -131.8(16)
F(30) F(31) C(47) F(26) -84.9(19)
F(30) F(31) C(47) F(27) -22.5(16)
F(30) F(31) C(47) F(28) -112.2(17)
F(30) F(31) C(47) F(29) -10.7(14)
F(30) F(31) C(47) F(32) -160(2)
F(30) F(31) C(47) F(33) -166.6(18)
F(30) F(31) C(47) C(43) 100.7(15)
F(32) F(31) F(33) F(25) 121(7)
F(32) F(31) F(33) C(47) 149(7)
F(33) F(31) F(32) F(30) -57(8)
F(33) F(31) F(32) C(47) -29(6)
F(32) F(31) C(47) F(25) 28(2)
F(32) F(31) C(47) F(26) 75(2)
F(32) F(31) C(47) F(27) 137.4(19)
F(32) F(31) C(47) F(28) 48(2)
F(32) F(31) C(47) F(29) 149(2)
F(32) F(31) C(47) F(30) 160(2)
F(32) F(31) C(47) F(33) -6.7(15)
F(32) F(31) C(47) C(43) -99.4(18)
C(47) F(31) F(32) F(30) -28(3)
C(47) F(31) F(32) F(33) 29(6)
F(33) F(31) C(47) F(25) 34.8(14)
F(33) F(31) C(47) F(26) 81.7(16)
F(33) F(31) C(47) F(27) 144.1(11)
F(33) F(31) C(47) F(28) 54.4(16)
F(33) F(31) C(47) F(29) 155.9(11)
F(33) F(31) C(47) F(30) 166.6(18)
F(33) F(31) C(47) F(32) 6.7(15)
F(33) F(31) C(47) C(43) -92.7(10)
C(47) F(31) F(33) F(25) -27.9(11)
C(47) F(31) F(33) F(32) -149(7)
F(30) F(32) F(33) F(25) -31(3)
F(30) F(32) F(33) F(31) 31(5)
F(30) F(32) F(33) C(47) 4(2)
F(30) F(32) C(47) F(25) -139.1(13)
F(30) F(32) C(47) F(26) -103.9(15)
F(30) F(32) C(47) F(27) -35.5(14)
F(30) F(32) C(47) F(28) -126.2(13)
F(30) F(32) C(47) F(29) -16.4(12)
F(30) F(32) C(47) F(31) 15(2)
F(30) F(32) C(47) F(33) -176.7(19)
F(30) F(32) C(47) C(43) 109.8(12)
F(31) F(32) F(33) F(25) -62(7)
F(31) F(32) F(33) C(47) -28(6)
F(31) F(32) C(47) F(25) -155(2)
F(31) F(32) C(47) F(26) -119(2)
F(31) F(32) C(47) F(27) -51(2)
F(31) F(32) C(47) F(28) -142(2)
F(31) F(32) C(47) F(29) -32(2)
F(31) F(32) C(47) F(30) -15(2)
F(31) F(32) C(47) F(33) 168(2)
F(31) F(32) C(47) C(43) 94(2)
F(33) F(32) C(47) F(25) 37.5(17)
F(33) F(32) C(47) F(26) 73(2)
F(33) F(32) C(47) F(27) 141.2(17)
F(33) F(32) C(47) F(28) 50.5(18)
F(33) F(32) C(47) F(29) 160.3(16)
F(33) F(32) C(47) F(30) 176.7(19)
F(33) F(32) C(47) F(31) -168(2)
F(33) F(32) C(47) C(43) -73.5(17)
C(47) F(32) F(33) F(25) -34.7(13)
C(47) F(32) F(33) F(31) 28(6)
F(25) F(33) C(47) F(26) 23.6(13)
F(25) F(33) C(47) F(27) 83.0(19)
F(25) F(33) C(47) F(28) 7.3(10)
F(25) F(33) C(47) F(29) 113.9(15)
F(25) F(33) C(47) F(30) 135.9(14)
F(25) F(33) C(47) F(31) 146.2(14)
F(25) F(33) C(47) F(32) 139.2(19)
F(25) F(33) C(47) C(43) -104.3(10)
F(31) F(33) C(47) F(25) -146.2(14)
F(31) F(33) C(47) F(26) -122.6(15)
F(31) F(33) C(47) F(27) -63.2(19)
F(31) F(33) C(47) F(28) -138.9(12)
F(31) F(33) C(47) F(29) -32.3(16)
F(31) F(33) C(47) F(30) -10.2(14)
F(31) F(33) C(47) F(32) -6.9(16)
F(31) F(33) C(47) C(43) 109.5(11)
F(32) F(33) C(47) F(25) -139.2(19)
F(32) F(33) C(47) F(26) -115.7(18)
F(32) F(33) C(47) F(27) -56(2)
F(32) F(33) C(47) F(28) -131.9(17)
F(32) F(33) C(47) F(29) -25(2)
F(32) F(33) C(47) F(30) -3.3(19)
F(32) F(33) C(47) F(31) 6.9(16)
F(32) F(33) C(47) C(43) 116.5(16)
F(35) F(34) F(36) F(37) -169(4)
F(35) F(34) F(36) C(48) -145(3)
F(36) F(34) F(35) C(48) 32(3)
F(35) F(34) F(40) F(41) -4(5)
F(35) F(34) F(40) F(42) -0(5)
F(35) F(34) F(40) C(48) -26(4)
F(40) F(34) F(35) F(36) -9(6)
F(40) F(34) F(35) C(48) 23(3)
F(35) F(34) C(48) F(36) 16.0(18)
F(35) F(34) C(48) F(37) 36(2)
F(35) F(34) C(48) F(38) 48(2)
F(35) F(34) C(48) F(39) 84(2)
F(35) F(34) C(48) F(40) 167(2)
F(35) F(34) C(48) F(41) 159(2)
F(35) F(34) C(48) F(42) 143.6(19)
F(35) F(34) C(48) C(45) -87.3(19)
C(48) F(34) F(35) F(36) -32(3)
F(36) F(34) F(40) F(41) -9(3)
F(36) F(34) F(40) F(42) -5(2)
F(36) F(34) F(40) C(48) -31.2(16)
F(40) F(34) F(36) F(35) 175(3)
F(40) F(34) F(36) F(37) 6(3)
F(40) F(34) F(36) C(48) 29.8(15)
F(36) F(34) C(48) F(35) -16.0(18)
F(36) F(34) C(48) F(37) 19.5(15)
F(36) F(34) C(48) F(38) 31.6(17)
F(36) F(34) C(48) F(39) 67.8(18)
F(36) F(34) C(48) F(40) 151.1(15)
F(36) F(34) C(48) F(41) 143.1(13)
F(36) F(34) C(48) F(42) 127.6(15)
F(36) F(34) C(48) C(45) -103.3(13)
C(48) F(34) F(36) F(35) 145(3)
C(48) F(34) F(36) F(37) -23.6(17)
F(40) F(34) C(48) F(35) -167(2)
F(40) F(34) C(48) F(36) -151.1(15)
F(40) F(34) C(48) F(37) -131.6(10)
F(40) F(34) C(48) F(38) -119.5(11)
F(40) F(34) C(48) F(39) -83.3(14)
F(40) F(34) C(48) F(41) -8.0(8)
F(40) F(34) C(48) F(42) -23.5(11)
F(40) F(34) C(48) C(45) 105.6(9)
C(48) F(34) F(40) F(41) 22(2)
C(48) F(34) F(40) F(42) 26.3(13)
F(34) F(35) F(36) F(37) 24(9)
F(34) F(35) F(36) C(48) 32(3)
F(34) F(35) C(48) F(36) -148(3)
F(34) F(35) C(48) F(37) -145(2)
F(34) F(35) C(48) F(38) -140(2)
F(34) F(35) C(48) F(39) -115(2)
F(34) F(35) C(48) F(40) -11(2)
F(34) F(35) C(48) F(41) -22(2)
F(34) F(35) C(48) F(42) -46(2)
F(34) F(35) C(48) C(45) 103.2(19)
F(36) F(35) C(48) F(34) 148(3)
F(36) F(35) C(48) F(37) 3(2)
F(36) F(35) C(48) F(38) 8(2)
F(36) F(35) C(48) F(39) 34(2)
F(36) F(35) C(48) F(40) 137(2)
F(36) F(35) C(48) F(41) 126(2)
F(36) F(35) C(48) F(42) 102(2)
F(36) F(35) C(48) C(45) -108(2)
C(48) F(35) F(36) F(34) -32(3)
C(48) F(35) F(36) F(37) -8(6)
F(34) F(36) F(37) F(38) 3(5)
F(34) F(36) F(37) F(39) -8(2)
F(34) F(36) F(37) C(48) 25.2(18)
F(34) F(36) C(48) F(35) 18(2)
F(34) F(36) C(48) F(37) -158.0(16)
F(34) F(36) C(48) F(38) -153.3(14)
F(34) F(36) C(48) F(39) -133.0(14)
F(34) F(36) C(48) F(40) -25.9(14)
F(34) F(36) C(48) F(41) -43.9(16)
F(34) F(36) C(48) F(42) -78.1(18)
F(34) F(36) C(48) C(45) 99.3(13)
F(35) F(36) F(37) F(38) -13(10)
F(35) F(36) F(37) F(39) -24(8)
F(35) F(36) F(37) C(48) 9(7)
F(35) F(36) C(48) F(34) -18(2)
F(35) F(36) C(48) F(37) -176(2)
F(35) F(36) C(48) F(38) -172(2)
F(35) F(36) C(48) F(39) -151(2)
F(35) F(36) C(48) F(40) -44(2)
F(35) F(36) C(48) F(41) -62(2)
F(35) F(36) C(48) F(42) -97(2)
F(35) F(36) C(48) C(45) 81(2)
F(37) F(36) C(48) F(34) 158.0(16)
F(37) F(36) C(48) F(35) 176(2)
F(37) F(36) C(48) F(38) 4.7(10)
F(37) F(36) C(48) F(39) 25.0(12)
F(37) F(36) C(48) F(40) 132.1(11)
F(37) F(36) C(48) F(41) 114.1(12)
F(37) F(36) C(48) F(42) 79.8(16)
F(37) F(36) C(48) C(45) -102.8(10)
C(48) F(36) F(37) F(38) -22(4)
C(48) F(36) F(37) F(39) -33.0(15)
F(36) F(37) F(38) F(39) -20(7)
F(36) F(37) F(38) C(48) 19(3)
F(36) F(37) F(39) F(38) 167(4)
F(36) F(37) F(39) F(42) 8(2)
F(36) F(37) F(39) C(48) 30.6(13)
F(36) F(37) C(48) F(34) -15.8(12)
F(36) F(37) C(48) F(35) -1.4(10)
F(36) F(37) C(48) F(38) -168(2)
F(36) F(37) C(48) F(39) -147.9(15)
F(36) F(37) C(48) F(40) -79.5(15)
F(36) F(37) C(48) F(41) -108.5(14)
F(36) F(37) C(48) F(42) -130.2(12)
F(36) F(37) C(48) C(45) 108.0(10)
F(38) F(37) F(39) F(42) -159(4)
F(38) F(37) F(39) C(48) -137(4)
F(39) F(37) F(38) C(48) 39(3)
F(38) F(37) C(48) F(34) 152(2)
F(38) F(37) C(48) F(35) 166(2)
F(38) F(37) C(48) F(36) 168(2)
F(38) F(37) C(48) F(39) 20(2)
F(38) F(37) C(48) F(40) 88(2)
F(38) F(37) C(48) F(41) 59(2)
F(38) F(37) C(48) F(42) 37(2)
F(38) F(37) C(48) C(45) -84(2)
C(48) F(37) F(38) F(39) -39(3)
F(39) F(37) C(48) F(34) 132.0(12)
F(39) F(37) C(48) F(35) 146.5(12)
F(39) F(37) C(48) F(36) 147.9(15)
F(39) F(37) C(48) F(38) -20(2)
F(39) F(37) C(48) F(40) 68.3(16)
F(39) F(37) C(48) F(41) 39.3(15)
F(39) F(37) C(48) F(42) 17.6(13)
F(39) F(37) C(48) C(45) -104.2(11)
C(48) F(37) F(39) F(38) 137(4)
C(48) F(37) F(39) F(42) -22.7(17)
F(37) F(38) F(39) F(42) 29(5)
F(37) F(38) F(39) C(48) 39(3)
F(37) F(38) C(48) F(34) -33(2)
F(37) F(38) C(48) F(35) -14(2)
F(37) F(38) C(48) F(36) -11(2)
F(37) F(38) C(48) F(39) -149(3)
F(37) F(38) C(48) F(40) -111(2)
F(37) F(38) C(48) F(41) -130(2)
F(37) F(38) C(48) F(42) -143(2)
F(37) F(38) C(48) C(45) 104(2)
F(39) F(38) C(48) F(34) 115.9(17)
F(39) F(38) C(48) F(35) 134.8(16)
F(39) F(38) C(48) F(36) 138.0(17)
F(39) F(38) C(48) F(37) 149(3)
F(39) F(38) C(48) F(40) 38.2(19)
F(39) F(38) C(48) F(41) 18.5(17)
F(39) F(38) C(48) F(42) 5.5(16)
F(39) F(38) C(48) C(45) -107.1(15)
C(48) F(38) F(39) F(37) -39(3)
C(48) F(38) F(39) F(42) -10(3)
F(37) F(39) F(42) F(40) -8(2)
F(37) F(39) F(42) F(41) -5(3)
F(37) F(39) F(42) C(48) 22.9(17)
F(37) F(39) C(48) F(34) -71.2(16)
F(37) F(39) C(48) F(35) -40.8(14)
F(37) F(39) C(48) F(36) -28.5(13)
F(37) F(39) C(48) F(38) 14.7(15)
F(37) F(39) C(48) F(40) -135.4(12)
F(37) F(39) C(48) F(41) -147.9(12)
F(37) F(39) C(48) F(42) -158.6(16)
F(37) F(39) C(48) C(45) 99.9(11)
F(38) F(39) F(42) F(40) -20(4)
F(38) F(39) F(42) F(41) -17(5)
F(38) F(39) F(42) C(48) 11(3)
F(38) F(39) C(48) F(34) -85.9(19)
F(38) F(39) C(48) F(35) -55.5(18)
F(38) F(39) C(48) F(36) -43.2(17)
F(38) F(39) C(48) F(37) -14.7(15)
F(38) F(39) C(48) F(40) -150.1(15)
F(38) F(39) C(48) F(41) -162.6(16)
F(38) F(39) C(48) F(42) -173(2)
F(38) F(39) C(48) C(45) 85.2(16)
F(42) F(39) C(48) F(34) 87.4(16)
F(42) F(39) C(48) F(35) 117.7(13)
F(42) F(39) C(48) F(36) 130.0(13)
F(42) F(39) C(48) F(37) 158.6(16)
F(42) F(39) C(48) F(38) 173(2)
F(42) F(39) C(48) F(40) 23.2(12)
F(42) F(39) C(48) F(41) 10.7(11)
F(42) F(39) C(48) C(45) -101.5(11)
C(48) F(39) F(42) F(40) -30.5(15)
C(48) F(39) F(42) F(41) -28(2)
F(34) F(40) F(41) F(42) 21(9)
F(34) F(40) F(41) C(48) -19.5(19)
F(34) F(40) F(42) F(39) 5(2)
F(34) F(40) F(42) F(41) -161(8)
F(34) F(40) F(42) C(48) -24.8(12)
F(34) F(40) C(48) F(35) 5.4(9)
F(34) F(40) C(48) F(36) 20.5(11)
F(34) F(40) C(48) F(37) 81.6(15)
F(34) F(40) C(48) F(38) 110.2(13)
F(34) F(40) C(48) F(39) 128.8(11)
F(34) F(40) C(48) F(41) 160(2)
F(34) F(40) C(48) F(42) 152.2(14)
F(34) F(40) C(48) C(45) -105.9(10)
F(41) F(40) F(42) F(39) 166(8)
F(41) F(40) F(42) C(48) 136(8)
F(42) F(40) F(41) C(48) -40(7)
F(41) F(40) C(48) F(34) -160(2)
F(41) F(40) C(48) F(35) -154.8(17)
F(41) F(40) C(48) F(36) -139.7(18)
F(41) F(40) C(48) F(37) -79(2)
F(41) F(40) C(48) F(38) -50(2)
F(41) F(40) C(48) F(39) -31.4(18)
F(41) F(40) C(48) F(42) -8.0(16)
F(41) F(40) C(48) C(45) 93.9(17)
C(48) F(40) F(41) F(42) 40(7)
F(42) F(40) C(48) F(34) -152.2(14)
F(42) F(40) C(48) F(35) -146.8(12)
F(42) F(40) C(48) F(36) -131.7(13)
F(42) F(40) C(48) F(37) -70.6(16)
F(42) F(40) C(48) F(38) -42.0(14)
F(42) F(40) C(48) F(39) -23.4(12)
F(42) F(40) C(48) F(41) 8.0(16)
F(42) F(40) C(48) C(45) 101.9(11)
C(48) F(40) F(42) F(39) 30.0(15)
C(48) F(40) F(42) F(41) -136(8)
F(40) F(41) F(42) F(39) -15(9)
F(40) F(41) F(42) C(48) -41(7)
F(40) F(41) C(48) F(34) 17.5(18)
F(40) F(41) C(48) F(35) 26.7(18)
F(40) F(41) C(48) F(36) 47(2)
F(40) F(41) C(48) F(37) 119.6(19)
F(40) F(41) C(48) F(38) 139.9(17)
F(40) F(41) C(48) F(39) 149.1(18)
F(40) F(41) C(48) F(42) 167(2)
F(40) F(41) C(48) C(45) -97.0(17)
F(42) F(41) C(48) F(34) -149.4(19)
F(42) F(41) C(48) F(35) -140.2(18)
F(42) F(41) C(48) F(36) -120(2)
F(42) F(41) C(48) F(37) -47(2)
F(42) F(41) C(48) F(38) -27.0(19)
F(42) F(41) C(48) F(39) -17.8(18)
F(42) F(41) C(48) F(40) -167(2)
F(42) F(41) C(48) C(45) 96.1(17)
C(48) F(41) F(42) F(39) 26(2)
C(48) F(41) F(42) F(40) 41(7)
F(39) F(42) C(48) F(34) -125.4(12)
F(39) F(42) C(48) F(35) -106.3(14)
F(39) F(42) C(48) F(36) -77.6(16)
F(39) F(42) C(48) F(37) -16.7(12)
F(39) F(42) C(48) F(38) -3.4(10)
F(39) F(42) C(48) F(40) -151.4(14)
F(39) F(42) C(48) F(41) -158(2)
F(39) F(42) C(48) C(45) 104.9(10)
F(40) F(42) C(48) F(34) 26.1(13)
F(40) F(42) C(48) F(35) 45.2(15)
F(40) F(42) C(48) F(36) 73.8(16)
F(40) F(42) C(48) F(37) 134.7(12)
F(40) F(42) C(48) F(38) 148.0(11)
F(40) F(42) C(48) F(39) 151.4(14)
F(40) F(42) C(48) F(41) -6.7(14)
F(40) F(42) C(48) C(45) -103.6(10)
F(41) F(42) C(48) F(34) 33(2)
F(41) F(42) C(48) F(35) 52(2)
F(41) F(42) C(48) F(36) 80(2)
F(41) F(42) C(48) F(37) 141.4(17)
F(41) F(42) C(48) F(38) 154.7(18)
F(41) F(42) C(48) F(39) 158(2)
F(41) F(42) C(48) F(40) 6.7(14)
F(41) F(42) C(48) C(45) -97.0(17)
F(9) F(43) C(31) F(8) 42.4(16)
F(9) F(43) C(31) F(44) 62.9(16)
F(9) F(43) C(31) F(45) 160.1(14)
F(9) F(43) C(31) F(7) 166.4(15)
F(9) F(43) C(31) C(27) -76.4(15)
F(8) F(44) C(31) F(9) -57(2)
F(8) F(44) C(31) F(43) -79(2)
F(8) F(44) C(31) F(45) 174.2(19)
F(8) F(44) C(31) F(7) -171.1(19)
F(8) F(44) C(31) C(27) 58(2)
F(7) F(45) C(31) F(8) 137(2)
F(7) F(45) C(31) F(9) 29(2)
F(7) F(45) C(31) F(43) 19(2)
F(7) F(45) C(31) F(44) 134(2)
F(7) F(45) C(31) C(27) -105(2)
F(45) F(7) C(31) F(8) -51(2)
F(45) F(7) C(31) F(9) -156.0(19)
F(45) F(7) C(31) F(43) -162(2)
F(45) F(7) C(31) F(44) -47(2)
F(45) F(7) C(31) C(27) 84(2)
Ir(1) C(1) C(2) C(3) 64.3(4)
Ir(1) C(1) C(2) C(7) -122.4(7)
Ir(1) C(1) C(5) C(4) -63.3(4)
Ir(1) C(1) C(5) C(10) 122.3(8)
C(2) C(1) C(5) Ir(1) 62.8(4)
C(2) C(1) C(5) C(4) -0.5(8)
C(2) C(1) C(5) C(10) -175.0(7)
C(5) C(1) C(2) Ir(1) -64.1(4)
C(5) C(1) C(2) C(3) 0.2(6)
C(5) C(1) C(2) C(7) 173.5(6)
C(6) C(1) C(2) Ir(1) 121.9(8)
C(6) C(1) C(2) C(3) -173.7(7)
C(6) C(1) C(2) C(7) -0.4(10)
C(6) C(1) C(5) Ir(1) -123.0(7)
C(6) C(1) C(5) C(4) 173.7(7)
C(6) C(1) C(5) C(10) -0.7(12)
Ir(1) C(2) C(3) C(4) 64.0(4)
Ir(1) C(2) C(3) C(8) -123.9(6)
C(1) C(2) C(3) Ir(1) -63.8(4)
C(1) C(2) C(3) C(4) 0.2(5)
C(1) C(2) C(3) C(8) 172.3(6)
C(7) C(2) C(3) Ir(1) 123.1(7)
C(7) C(2) C(3) C(4) -172.9(6)
C(7) C(2) C(3) C(8) -0.8(11)
Ir(1) C(3) C(4) C(5) 60.7(4)
Ir(1) C(3) C(4) C(9) -125.4(6)
C(2) C(3) C(4) Ir(1) -61.3(4)
C(2) C(3) C(4) C(5) -0.5(7)
C(2) C(3) C(4) C(9) 173.3(6)
C(8) C(3) C(4) Ir(1) 126.7(6)
C(8) C(3) C(4) C(5) -172.5(6)
C(8) C(3) C(4) C(9) 1.3(10)
Ir(1) C(4) C(5) C(1) 61.1(4)
Ir(1) C(4) C(5) C(10) -124.5(8)
C(3) C(4) C(5) Ir(1) -60.4(4)
C(3) C(4) C(5) C(1) 0.7(7)
C(3) C(4) C(5) C(10) 175.1(7)
C(9) C(4) C(5) Ir(1) 125.8(6)
C(9) C(4) C(5) C(1) -173.1(6)
C(9) C(4) C(5) C(10) 1.3(12)
C(18) C(17) C(22) C(21) 2.0(8)
C(22) C(17) C(18) C(19) -1.4(8)
C(18) C(17) B(1) C(25) 137.2(5)
C(18) C(17) B(1) C(33) -103.1(6)
C(18) C(17) B(1) C(41) 15.8(7)
B(1) C(17) C(18) C(19) 176.7(5)
C(22) C(17) B(1) C(25) -44.8(7)
C(22) C(17) B(1) C(33) 74.9(6)
C(22) C(17) B(1) C(41) -166.2(5)
B(1) C(17) C(22) C(21) -176.1(5)
C(17) C(18) C(19) C(20) -1.0(8)
C(17) C(18) C(19) C(23) 179.4(5)
C(18) C(19) C(20) C(21) 2.7(8)
C(18) C(19) C(23) F(1) -72.9(7)
C(18) C(19) C(23) F(2) 167.4(5)
C(18) C(19) C(23) F(3) 47.2(8)
C(20) C(19) C(23) F(1) 107.5(7)
C(20) C(19) C(23) F(2) -12.3(9)
C(20) C(19) C(23) F(3) -132.5(6)
C(23) C(19) C(20) C(21) -177.7(5)
C(19) C(20) C(21) C(22) -2.1(9)
C(19) C(20) C(21) C(24) -179.6(5)
C(20) C(21) C(22) C(17) -0.4(8)
C(20) C(21) C(24) F(4) 52.7(8)
C(20) C(21) C(24) F(5) -66.6(8)
C(20) C(21) C(24) F(6) 175.4(5)
C(22) C(21) C(24) F(4) -124.8(6)
C(22) C(21) C(24) F(5) 115.9(6)
C(22) C(21) C(24) F(6) -2.1(9)
C(24) C(21) C(22) C(17) 177.0(5)
C(26) C(25) C(30) C(29) -1.9(8)
C(30) C(25) C(26) C(27) 4.6(8)
C(26) C(25) B(1) C(17) -50.4(7)
C(26) C(25) B(1) C(33) -170.3(5)
C(26) C(25) B(1) C(41) 71.1(6)
B(1) C(25) C(26) C(27) -174.7(5)
C(30) C(25) B(1) C(17) 130.5(5)
C(30) C(25) B(1) C(33) 10.6(7)
C(30) C(25) B(1) C(41) -108.0(6)
B(1) C(25) C(30) C(29) 177.3(5)
C(25) C(26) C(27) C(28) -4.2(9)
C(25) C(26) C(27) C(31) 174.0(6)
C(26) C(27) C(28) C(29) 0.9(10)
C(26) C(27) C(31) F(8) 159.0(7)
C(26) C(27) C(31) F(9) -104.8(7)
C(26) C(27) C(31) F(43) -80.4(8)
C(26) C(27) C(31) F(44) 141.8(8)
C(26) C(27) C(31) F(45) 38.7(9)
C(26) C(27) C(31) F(7) 16.9(11)
C(28) C(27) C(31) F(8) -22.8(9)
C(28) C(27) C(31) F(9) 73.4(8)
C(28) C(27) C(31) F(43) 97.8(8)
C(28) C(27) C(31) F(44) -40.1(11)
C(28) C(27) C(31) F(45) -143.1(7)
C(28) C(27) C(31) F(7) -164.9(8)
C(31) C(27) C(28) C(29) -177.2(6)
C(27) C(28) C(29) C(30) 1.6(10)
C(27) C(28) C(29) C(32) -174.9(6)
C(28) C(29) C(30) C(25) -1.1(9)
C(28) C(29) C(32) F(10) 166.2(6)
C(28) C(29) C(32) F(11) 44.5(8)
C(28) C(29) C(32) F(12) -73.7(8)
C(28) C(29) C(32) F(13) 110.9(8)
C(28) C(29) C(32) F(14) -29.7(8)
C(28) C(29) C(32) F(15) -128.0(6)
C(30) C(29) C(32) F(10) -10.4(8)
C(30) C(29) C(32) F(11) -132.1(6)
C(30) C(29) C(32) F(12) 109.6(7)
C(30) C(29) C(32) F(13) -65.8(9)
C(30) C(29) C(32) F(14) 153.6(6)
C(30) C(29) C(32) F(15) 55.4(7)
C(32) C(29) C(30) C(25) 175.6(5)
C(34) C(33) C(38) C(37) 1.4(8)
C(38) C(33) C(34) C(35) 0.4(7)
C(34) C(33) B(1) C(17) 160.8(5)
C(34) C(33) B(1) C(25) -79.3(6)
C(34) C(33) B(1) C(41) 40.5(6)
B(1) C(33) C(34) C(35) 177.5(5)
C(38) C(33) B(1) C(17) -22.3(7)
C(38) C(33) B(1) C(25) 97.6(6)
C(38) C(33) B(1) C(41) -142.7(5)
B(1) C(33) C(38) C(37) -175.6(5)
C(33) C(34) C(35) C(36) -1.4(9)
C(33) C(34) C(35) C(39) -178.3(5)
C(34) C(35) C(36) C(37) 0.6(9)
C(34) C(35) C(39) F(16) 84.6(7)
C(34) C(35) C(39) F(17) -156.2(5)
C(34) C(35) C(39) F(18) -34.1(8)
C(36) C(35) C(39) F(16) -92.3(7)
C(36) C(35) C(39) F(17) 26.9(8)
C(36) C(35) C(39) F(18) 149.0(6)
C(39) C(35) C(36) C(37) 177.4(6)
C(35) C(36) C(37) C(38) 1.3(9)
C(35) C(36) C(37) C(40) 179.8(3)
C(36) C(37) C(38) C(33) -2.3(10)
C(36) C(37) C(40) F(19) -100.9(7)
C(36) C(37) C(40) F(20) 139.5(6)
C(36) C(37) C(40) F(21) 19.7(8)
C(36) C(37) C(40) F(22) -57.8(8)
C(36) C(37) C(40) F(23) 179.5(6)
C(36) C(37) C(40) F(24) 60.8(8)
C(38) C(37) C(40) F(19) 77.7(7)
C(38) C(37) C(40) F(20) -41.9(8)
C(38) C(37) C(40) F(21) -161.7(6)
C(38) C(37) C(40) F(22) 120.9(7)
C(38) C(37) C(40) F(23) -1.9(8)
C(38) C(37) C(40) F(24) -120.6(7)
C(40) C(37) C(38) C(33) 179.1(5)
C(42) C(41) C(46) C(45) -2.4(8)
C(46) C(41) C(42) C(43) 2.4(8)
C(42) C(41) B(1) C(17) -84.1(6)
C(42) C(41) B(1) C(25) 154.9(5)
C(42) C(41) B(1) C(33) 35.7(7)
B(1) C(41) C(42) C(43) -179.8(5)
C(46) C(41) B(1) C(17) 93.5(6)
C(46) C(41) B(1) C(25) -27.5(7)
C(46) C(41) B(1) C(33) -146.7(5)
B(1) C(41) C(46) C(45) 179.8(5)
C(41) C(42) C(43) C(44) 0.2(7)
C(41) C(42) C(43) C(47) 176.5(5)
C(42) C(43) C(44) C(45) -2.9(9)
C(42) C(43) C(47) F(25) 53.6(11)
C(42) C(43) C(47) F(26) 9.3(14)
C(42) C(43) C(47) F(27) -58.6(11)
C(42) C(43) C(47) F(28) 32.1(11)
C(42) C(43) C(47) F(29) -84.0(10)
C(42) C(43) C(47) F(30) -122.1(14)
C(42) C(43) C(47) F(31) -176.0(10)
C(42) C(43) C(47) F(32) 153.1(9)
C(42) C(43) C(47) F(33) 126.4(8)
C(44) C(43) C(47) F(25) -129.9(10)
C(44) C(43) C(47) F(26) -174.3(11)
C(44) C(43) C(47) F(27) 117.8(10)
C(44) C(43) C(47) F(28) -151.5(9)
C(44) C(43) C(47) F(29) 92.4(10)
C(44) C(43) C(47) F(30) 54.3(15)
C(44) C(43) C(47) F(31) 0.4(11)
C(44) C(43) C(47) F(32) -30.5(11)
C(44) C(43) C(47) F(33) -57.2(10)
C(47) C(43) C(44) C(45) -179.2(5)
C(43) C(44) C(45) C(46) 2.9(8)
C(43) C(44) C(45) C(48) -177.7(5)
C(44) C(45) C(46) C(41) -0.2(7)
C(44) C(45) C(48) F(34) -166.2(9)
C(44) C(45) C(48) F(35) 166.8(7)
C(44) C(45) C(48) F(36) 143.7(10)
C(44) C(45) C(48) F(37) 76.7(10)
C(44) C(45) C(48) F(38) 53.3(9)
C(44) C(45) C(48) F(39) 21.3(10)
C(44) C(45) C(48) F(40) -97.3(9)
C(44) C(45) C(48) F(41) -70.7(10)
C(44) C(45) C(48) F(42) -38.5(11)
C(46) C(45) C(48) F(34) 13.2(11)
C(46) C(45) C(48) F(35) -13.8(9)
C(46) C(45) C(48) F(36) -37.0(11)
C(46) C(45) C(48) F(37) -104.0(10)
C(46) C(45) C(48) F(38) -127.4(8)
C(46) C(45) C(48) F(39) -159.3(8)
C(46) C(45) C(48) F(40) 82.1(9)
C(46) C(45) C(48) F(41) 108.6(9)
C(46) C(45) C(48) F(42) 140.9(9)
C(48) C(45) C(46) C(41) -179.6(5)
